data_7030395
loop_
_publ_author_name
'Suzuki, Tatsuya'
'Kajita, Yuji'
'Masuda, Hideki'

_publ_section_title
;
 Deprotonation/protonation-driven change of the \s-donor ability of a
 sulfur atom in iron(ii) complexes with a thioamide SNS pincer type
 ligand.
;
_journal_issue 25
_journal_name_full 'Dalton transactions (Cambridge, England : 2003)'
_journal_page_first 9732
_journal_page_last 9739
_journal_paper_doi 10.1039/c4dt00524d
_journal_volume 43
_journal_year 2014
_chemical_formula_moiety 'C85 H87 Br2 Fe N3 O4 S2'
_chemical_formula_sum 'C85 H87 Br2 Fe N3 O4 S2'
_chemical_formula_weight 1494.42
_space_group_IT_number 2
_symmetry_cell_setting triclinic
_symmetry_Int_Tables_number 2
_symmetry_space_group_name_Hall '-P 1'
_symmetry_space_group_name_H-M 'P -1'
_atom_sites_solution_hydrogens geom
_atom_sites_solution_primary direct
_atom_sites_solution_secondary difmap
_cell_angle_alpha 110.172(5)
_cell_angle_beta 98.244(4)
_cell_angle_gamma 94.284(3)
_cell_formula_units_Z 2
_cell_length_a 9.872(3)
_cell_length_b 19.911(7)
_cell_length_c 21.027(7)
_cell_measurement_reflns_used 8081
_cell_measurement_temperature 173
_cell_measurement_theta_max 27.47
_cell_measurement_theta_min 3.02
_cell_volume 3805(2)
_computing_cell_refinement CrystalClear
_computing_data_collection 'CrystalClear (Rigaku/MSC Inc., 2006)'
_computing_data_reduction CrystalClear
_computing_molecular_graphics 'CrystalStructure 4.0'
_computing_publication_material 'CrystalStructure 4.0 (Rigaku, 2010)'
_computing_structure_refinement 'SHELXL97 (Sheldrick, 2008)'
_computing_structure_solution 'SIR92 (Altomare, et al., 1994)'
_diffrn_ambient_temperature 173
_diffrn_detector_area_resol_mean 7.314
_diffrn_measured_fraction_theta_full 0.956
_diffrn_measured_fraction_theta_max 0.956
_diffrn_measurement_device_type 'Rigaku Mercury70'
_diffrn_measurement_method \w
_diffrn_radiation_type 'Mo K\a'
_diffrn_radiation_wavelength 0.71070
_diffrn_reflns_av_R_equivalents 0.0696
_diffrn_reflns_limit_h_max 12
_diffrn_reflns_limit_h_min -12
_diffrn_reflns_limit_k_max 25
_diffrn_reflns_limit_k_min -25
_diffrn_reflns_limit_l_max 27
_diffrn_reflns_limit_l_min -23
_diffrn_reflns_number 30489
_diffrn_reflns_theta_full 27.50
_diffrn_reflns_theta_max 27.49
_diffrn_standards_number 0
_exptl_absorpt_coefficient_mu 1.358
_exptl_absorpt_correction_type none
_exptl_crystal_colour green
_exptl_crystal_density_diffrn 1.304
_exptl_crystal_density_method 'not measured'
_exptl_crystal_description chip
_exptl_crystal_F_000 1556.00
_exptl_crystal_size_max 0.200
_exptl_crystal_size_mid 0.110
_exptl_crystal_size_min 0.100
_refine_diff_density_max 0.810
_refine_diff_density_min -0.640
_refine_ls_extinction_method none
_refine_ls_goodness_of_fit_ref 1.027
_refine_ls_hydrogen_treatment constr
_refine_ls_number_parameters 874
_refine_ls_number_reflns 16706
_refine_ls_number_restraints 0
_refine_ls_R_factor_gt 0.0769
_refine_ls_shift/su_max 0.000
_refine_ls_structure_factor_coef Fsqd
_refine_ls_weighting_details 'w = 1/[\s^2^(Fo^2^)+(0.0553P)^2^+3.0705P] where P=(Fo^2^+2Fc^2^)/3'
_refine_ls_weighting_scheme calc
_refine_ls_wR_factor_ref 0.1811
_reflns_number_gt 8627
_reflns_number_total 16706
_reflns_threshold_expression F^2^>2.0\s(F^2^)
_cod_data_source_file c4dt00524d2.cif
_cod_data_source_block FeH2LDPM_Br2
_cod_depositor_comments 'Adding full bibliography for 7030394--7030398.cif.'
_cod_database_code 7030395

loop_
_symmetry_equiv_pos_site_id
_symmetry_equiv_pos_as_xyz
1 +X,+Y,+Z
2 -X,-Y,-Z

loop_
_atom_site_label
_atom_site_type_symbol
_atom_site_fract_x
_atom_site_fract_y
_atom_site_fract_z
_atom_site_U_iso_or_equiv
_atom_site_adp_type
_atom_site_occupancy
_atom_site_symmetry_multiplicity
_atom_site_calc_flag
_atom_site_refinement_flags
Br1 Br 0.33352(7) 0.35131(4) 0.29583(4) 0.0497(2) Uani 1.0 2 d .
Br2 Br 0.33845(7) 0.12632(4) 0.18085(4) 0.0509(2) Uani 1.0 2 d .
Fe1 Fe 0.21669(7) 0.22938(4) 0.23383(4) 0.02427(18) Uani 1.0 2 d .
S1 S 0.19656(13) 0.19617(8) 0.33475(7) 0.0326(4) Uani 1.0 2 d .
S2 S 0.15430(13) 0.24849(8) 0.12447(7) 0.0325(4) Uani 1.0 2 d .
O1 O -0.2987(4) 0.2493(2) 0.4070(2) 0.0410(10) Uani 1.0 2 d .
O2 O -0.1411(5) 0.3477(3) 0.3718(3) 0.0544(13) Uani 1.0 2 d .
O3 O -0.3806(4) 0.3078(2) 0.0956(2) 0.0367(10) Uani 1.0 2 d .
O4 O -0.4340(4) 0.1605(2) 0.0169(2) 0.0378(10) Uani 1.0 2 d .
N1 N -0.0048(4) 0.2234(2) 0.2276(2) 0.0190(9) Uani 1.0 2 d .
N2 N -0.0279(4) 0.2078(2) 0.3904(2) 0.0212(9) Uani 1.0 2 d .
N3 N -0.0931(4) 0.2720(2) 0.0795(2) 0.0220(9) Uani 1.0 2 d .
C1 C 0.0295(5) 0.2046(3) 0.3364(3) 0.0207(11) Uani 1.0 2 d .
C2 C -0.0145(5) 0.2505(3) 0.1233(3) 0.0195(11) Uani 1.0 2 d .
C3 C -0.0646(5) 0.2042(3) 0.2740(3) 0.0198(11) Uani 1.0 2 d .
C4 C -0.2044(5) 0.1813(3) 0.2620(3) 0.0256(12) Uani 1.0 2 d .
C5 C -0.2859(5) 0.1799(3) 0.2024(3) 0.0290(13) Uani 1.0 2 d .
C6 C -0.2263(5) 0.2020(3) 0.1560(3) 0.0255(12) Uani 1.0 2 d .
C7 C -0.0849(5) 0.2253(3) 0.1714(3) 0.0198(11) Uani 1.0 2 d .
C8 C 0.0505(5) 0.1962(3) 0.4482(3) 0.0205(11) Uani 1.0 2 d .
C9 C 0.1141(5) 0.2555(3) 0.5055(3) 0.0259(12) Uani 1.0 2 d .
C10 C 0.2035(5) 0.2427(3) 0.5565(3) 0.0268(12) Uani 1.0 2 d .
C11 C 0.2306(6) 0.1737(3) 0.5505(3) 0.0261(12) Uani 1.0 2 d .
C12 C 0.1616(5) 0.1157(3) 0.4932(3) 0.0231(11) Uani 1.0 2 d .
C13 C 0.0710(5) 0.1258(3) 0.4422(3) 0.0225(11) Uani 1.0 2 d .
C14 C -0.0157(5) 0.0623(3) 0.3809(3) 0.0223(11) Uani 1.0 2 d .
C15 C 0.0518(5) -0.0063(3) 0.3615(3) 0.0218(11) Uani 1.0 2 d .
C16 C 0.0037(6) -0.0678(3) 0.3720(3) 0.0328(13) Uani 1.0 2 d .
C17 C 0.0659(7) -0.1301(3) 0.3495(3) 0.0389(15) Uani 1.0 2 d .
C18 C 0.1764(6) -0.1325(3) 0.3167(3) 0.0373(15) Uani 1.0 2 d .
C19 C 0.2256(6) -0.0720(3) 0.3059(3) 0.0369(15) Uani 1.0 2 d .
C20 C 0.1656(5) -0.0094(3) 0.3284(3) 0.0317(13) Uani 1.0 2 d .
C21 C -0.1617(5) 0.0512(3) 0.3956(3) 0.0265(12) Uani 1.0 2 d .
C22 C -0.1851(6) 0.0564(3) 0.4607(3) 0.0286(13) Uani 1.0 2 d .
C23 C -0.3181(6) 0.0463(3) 0.4726(3) 0.0353(14) Uani 1.0 2 d .
C24 C -0.4300(6) 0.0311(4) 0.4208(4) 0.0453(17) Uani 1.0 2 d .
C25 C -0.4079(6) 0.0258(4) 0.3554(4) 0.0488(18) Uani 1.0 2 d .
C26 C -0.2746(6) 0.0355(3) 0.3434(3) 0.0357(14) Uani 1.0 2 d .
C27 C 0.0875(5) 0.3321(3) 0.5139(3) 0.0253(12) Uani 1.0 2 d .
C28 C 0.2217(6) 0.3836(3) 0.5418(3) 0.0298(13) Uani 1.0 2 d .
C29 C 0.3123(7) 0.3849(4) 0.4973(4) 0.065(3) Uani 1.0 2 d .
C30 C 0.4348(9) 0.4299(4) 0.5217(6) 0.102(4) Uani 1.0 2 d .
C31 C 0.4695(8) 0.4750(4) 0.5888(7) 0.103(4) Uani 1.0 2 d .
C32 C 0.3818(8) 0.4751(4) 0.6338(5) 0.062(3) Uani 1.0 2 d .
C33 C 0.2580(6) 0.4293(3) 0.6098(4) 0.0405(16) Uani 1.0 2 d .
C34 C -0.0215(6) 0.3593(3) 0.5567(3) 0.0342(14) Uani 1.0 2 d .
C35 C -0.0764(6) 0.4209(4) 0.5533(4) 0.0472(17) Uani 1.0 2 d .
C36 C -0.1693(8) 0.4508(5) 0.5941(5) 0.074(3) Uani 1.0 2 d .
C37 C -0.2091(9) 0.4204(6) 0.6392(5) 0.096(4) Uani 1.0 2 d .
C38 C -0.1589(9) 0.3600(7) 0.6432(5) 0.102(4) Uani 1.0 2 d .
C39 C -0.0659(7) 0.3277(5) 0.6003(4) 0.065(3) Uani 1.0 2 d .
C40 C 0.3386(6) 0.1618(3) 0.6033(3) 0.0317(13) Uani 1.0 2 d .
C41 C 0.3305(7) 0.2044(4) 0.6775(3) 0.0506(18) Uani 1.0 2 d .
C42 C 0.4804(7) 0.1779(5) 0.5894(4) 0.066(3) Uani 1.0 2 d .
C43 C -0.0345(5) 0.2896(3) 0.0271(3) 0.0217(11) Uani 1.0 2 d .
C44 C -0.0360(5) 0.2353(3) -0.0365(3) 0.0218(11) Uani 1.0 2 d .
C45 C 0.0274(5) 0.2533(3) -0.0843(3) 0.0248(12) Uani 1.0 2 d .
C46 C 0.0917(5) 0.3223(3) -0.0708(3) 0.0246(12) Uani 1.0 2 d .
C47 C 0.0920(5) 0.3749(3) -0.0065(3) 0.0238(11) Uani 1.0 2 d .
C48 C 0.0293(5) 0.3609(3) 0.0434(3) 0.0232(11) Uani 1.0 2 d .
C49 C 0.0186(6) 0.4186(3) 0.1113(3) 0.0279(12) Uani 1.0 2 d .
C50 C 0.1367(6) 0.4809(3) 0.1368(3) 0.0255(12) Uani 1.0 2 d .
C51 C 0.2520(6) 0.4791(4) 0.1814(3) 0.0377(14) Uani 1.0 2 d .
C52 C 0.3570(6) 0.5370(4) 0.2083(4) 0.0478(18) Uani 1.0 2 d .
C53 C 0.3493(6) 0.5965(4) 0.1898(4) 0.0463(18) Uani 1.0 2 d .
C54 C 0.2356(7) 0.5987(3) 0.1446(4) 0.0439(16) Uani 1.0 2 d .
C55 C 0.1283(6) 0.5420(3) 0.1186(3) 0.0349(14) Uani 1.0 2 d .
C56 C -0.1228(6) 0.4454(3) 0.1079(3) 0.0257(12) Uani 1.0 2 d .
C57 C -0.1670(6) 0.4818(3) 0.1694(3) 0.0369(14) Uani 1.0 2 d .
C58 C -0.2955(7) 0.5051(4) 0.1680(4) 0.0468(17) Uani 1.0 2 d .
C59 C -0.3818(7) 0.4933(4) 0.1066(4) 0.0454(17) Uani 1.0 2 d .
C60 C -0.3382(6) 0.4587(4) 0.0455(4) 0.0433(16) Uani 1.0 2 d .
C61 C -0.2100(6) 0.4342(3) 0.0462(3) 0.0328(13) Uani 1.0 2 d .
C62 C -0.1097(6) 0.1589(3) -0.0544(3) 0.0277(12) Uani 1.0 2 d .
C63 C -0.0145(6) 0.1020(3) -0.0776(3) 0.0292(13) Uani 1.0 2 d .
C64 C 0.0024(6) 0.0725(3) -0.1450(3) 0.0373(14) Uani 1.0 2 d .
C65 C 0.0912(7) 0.0208(4) -0.1642(4) 0.058(2) Uani 1.0 2 d .
C66 C 0.1617(7) -0.0022(4) -0.1156(5) 0.061(2) Uani 1.0 2 d .
C67 C 0.1444(7) 0.0272(4) -0.0484(4) 0.0551(19) Uani 1.0 2 d .
C68 C 0.0561(6) 0.0786(3) -0.0288(3) 0.0377(15) Uani 1.0 2 d .
C69 C -0.2474(5) 0.1447(3) -0.1045(3) 0.0250(12) Uani 1.0 2 d .
C70 C -0.3054(6) 0.1979(3) -0.1221(3) 0.0305(13) Uani 1.0 2 d .
C71 C -0.4361(6) 0.1843(4) -0.1626(3) 0.0409(15) Uani 1.0 2 d .
C72 C -0.5082(6) 0.1156(4) -0.1859(3) 0.0449(17) Uani 1.0 2 d .
C73 C -0.4510(6) 0.0622(4) -0.1697(3) 0.0410(15) Uani 1.0 2 d .
C74 C -0.3216(6) 0.0756(3) -0.1301(3) 0.0361(14) Uani 1.0 2 d .
C75 C 0.1648(6) 0.3399(3) -0.1233(3) 0.0317(13) Uani 1.0 2 d .
C76 C 0.0844(7) 0.3068(4) -0.1962(3) 0.0455(17) Uani 1.0 2 d .
C77 C 0.3090(6) 0.3183(4) -0.1191(4) 0.0540(19) Uani 1.0 2 d .
C78 C -0.3584(8) 0.2226(4) 0.4529(4) 0.063(2) Uani 1.0 2 d .
C79 C -0.3422(7) 0.3161(4) 0.4098(4) 0.0547(19) Uani 1.0 2 d .
C80 C -0.2849(7) 0.3442(4) 0.3621(4) 0.0520(18) Uani 1.0 2 d .
C81 C -0.0775(8) 0.3859(4) 0.3365(4) 0.063(2) Uani 1.0 2 d .
C82 C -0.4406(7) 0.3284(4) 0.1557(4) 0.0494(17) Uani 1.0 2 d .
C83 C -0.4823(7) 0.2786(4) 0.0339(4) 0.0494(17) Uani 1.0 2 d .
C84 C -0.5434(6) 0.2024(4) 0.0203(4) 0.0458(17) Uani 1.0 2 d .
C85 C -0.4796(7) 0.0876(4) 0.0077(4) 0.0539(19) Uani 1.0 2 d .
H2 H -0.1137 0.2169 0.3911 0.0255 Uiso 1.0 2 calc R
H3 H -0.1806 0.2755 0.0823 0.0263 Uiso 1.0 2 calc R
H4 H -0.2441 0.1666 0.2945 0.0307 Uiso 1.0 2 calc R
H5 H -0.3822 0.1639 0.1933 0.0349 Uiso 1.0 2 calc R
H6 H -0.2805 0.2014 0.1146 0.0306 Uiso 1.0 2 calc R
H10 H 0.2471 0.2824 0.5965 0.0322 Uiso 1.0 2 calc R
H12 H 0.1776 0.0681 0.4891 0.0277 Uiso 1.0 2 calc R
H14 H -0.0248 0.0777 0.3402 0.0268 Uiso 1.0 2 calc R
H16 H -0.0727 -0.0675 0.3948 0.0394 Uiso 1.0 2 calc R
H17 H 0.0309 -0.1719 0.3571 0.0466 Uiso 1.0 2 calc R
H18 H 0.2182 -0.1754 0.3018 0.0447 Uiso 1.0 2 calc R
H19 H 0.3016 -0.0730 0.2826 0.0443 Uiso 1.0 2 calc R
H20 H 0.2025 0.0324 0.3213 0.0381 Uiso 1.0 2 calc R
H22 H -0.1090 0.0671 0.4974 0.0343 Uiso 1.0 2 calc R
H23 H -0.3319 0.0499 0.5174 0.0423 Uiso 1.0 2 calc R
H24 H -0.5210 0.0244 0.4294 0.0543 Uiso 1.0 2 calc R
H25 H -0.4844 0.0154 0.3190 0.0585 Uiso 1.0 2 calc R
H26 H -0.2608 0.0313 0.2984 0.0428 Uiso 1.0 2 calc R
H27 H 0.0531 0.3319 0.4667 0.0303 Uiso 1.0 2 calc R
H29 H 0.2893 0.3546 0.4501 0.0786 Uiso 1.0 2 calc R
H30 H 0.4971 0.4297 0.4911 0.1226 Uiso 1.0 2 calc R
H31 H 0.5544 0.5064 0.6044 0.1233 Uiso 1.0 2 calc R
H32 H 0.4056 0.5061 0.6807 0.0748 Uiso 1.0 2 calc R
H33 H 0.1967 0.4293 0.6408 0.0486 Uiso 1.0 2 calc R
H35 H -0.0491 0.4424 0.5224 0.0567 Uiso 1.0 2 calc R
H36 H -0.2060 0.4926 0.5911 0.0885 Uiso 1.0 2 calc R
H37 H -0.2722 0.4418 0.6677 0.1146 Uiso 1.0 2 calc R
H38 H -0.1863 0.3396 0.6748 0.1218 Uiso 1.0 2 calc R
H39 H -0.0339 0.2842 0.6016 0.0785 Uiso 1.0 2 calc R
H40 H 0.3241 0.1094 0.5967 0.0380 Uiso 1.0 2 calc R
H41A H 0.2389 0.1922 0.6864 0.0607 Uiso 1.0 2 calc R
H41B H 0.3464 0.2561 0.6858 0.0607 Uiso 1.0 2 calc R
H41C H 0.4011 0.1924 0.7081 0.0607 Uiso 1.0 2 calc R
H42A H 0.4964 0.2285 0.5935 0.0793 Uiso 1.0 2 calc R
H42B H 0.4873 0.1466 0.5427 0.0793 Uiso 1.0 2 calc R
H42C H 0.5498 0.1691 0.6229 0.0793 Uiso 1.0 2 calc R
H45 H 0.0266 0.2170 -0.1279 0.0298 Uiso 1.0 2 calc R
H47 H 0.1370 0.4222 0.0035 0.0286 Uiso 1.0 2 calc R
H49 H 0.0247 0.3950 0.1464 0.0335 Uiso 1.0 2 calc R
H51 H 0.2596 0.4379 0.1939 0.0452 Uiso 1.0 2 calc R
H52 H 0.4350 0.5353 0.2397 0.0574 Uiso 1.0 2 calc R
H53 H 0.4218 0.6358 0.2080 0.0556 Uiso 1.0 2 calc R
H54 H 0.2306 0.6394 0.1311 0.0527 Uiso 1.0 2 calc R
H55 H 0.0492 0.5446 0.0885 0.0418 Uiso 1.0 2 calc R
H57 H -0.1086 0.4905 0.2123 0.0443 Uiso 1.0 2 calc R
H58 H -0.3247 0.5296 0.2101 0.0562 Uiso 1.0 2 calc R
H59 H -0.4705 0.5089 0.1063 0.0544 Uiso 1.0 2 calc R
H60 H -0.3958 0.4516 0.0029 0.0519 Uiso 1.0 2 calc R
H61 H -0.1818 0.4095 0.0039 0.0394 Uiso 1.0 2 calc R
H62 H -0.1337 0.1565 -0.0105 0.0332 Uiso 1.0 2 calc R
H64 H -0.0470 0.0874 -0.1789 0.0448 Uiso 1.0 2 calc R
H65 H 0.1033 0.0014 -0.2108 0.0695 Uiso 1.0 2 calc R
H66 H 0.2214 -0.0380 -0.1286 0.0727 Uiso 1.0 2 calc R
H67 H 0.1937 0.0120 -0.0147 0.0661 Uiso 1.0 2 calc R
H68 H 0.0441 0.0978 0.0178 0.0452 Uiso 1.0 2 calc R
H70 H -0.2552 0.2450 -0.1063 0.0366 Uiso 1.0 2 calc R
H71 H -0.4752 0.2217 -0.1741 0.0491 Uiso 1.0 2 calc R
H72 H -0.5978 0.1057 -0.2133 0.0539 Uiso 1.0 2 calc R
H73 H -0.5012 0.0151 -0.1859 0.0492 Uiso 1.0 2 calc R
H74 H -0.2824 0.0375 -0.1200 0.0433 Uiso 1.0 2 calc R
H75 H 0.1750 0.3935 -0.1104 0.0380 Uiso 1.0 2 calc R
H76A H 0.0685 0.2542 -0.2097 0.0546 Uiso 1.0 2 calc R
H76B H 0.1373 0.3193 -0.2276 0.0546 Uiso 1.0 2 calc R
H76C H -0.0045 0.3255 -0.1987 0.0546 Uiso 1.0 2 calc R
H77A H 0.3596 0.3411 -0.0716 0.0648 Uiso 1.0 2 calc R
H77B H 0.3578 0.3342 -0.1499 0.0648 Uiso 1.0 2 calc R
H77C H 0.3028 0.2657 -0.1329 0.0648 Uiso 1.0 2 calc R
H78A H -0.4593 0.2159 0.4402 0.0752 Uiso 1.0 2 calc R
H78B H -0.3300 0.2573 0.5001 0.0752 Uiso 1.0 2 calc R
H78C H -0.3269 0.1762 0.4499 0.0752 Uiso 1.0 2 calc R
H79A H -0.3134 0.3517 0.4573 0.0656 Uiso 1.0 2 calc R
H79B H -0.4443 0.3100 0.3985 0.0656 Uiso 1.0 2 calc R
H80A H -0.3250 0.3125 0.3142 0.0624 Uiso 1.0 2 calc R
H80B H -0.3106 0.3930 0.3691 0.0624 Uiso 1.0 2 calc R
H81A H -0.0993 0.4355 0.3519 0.0750 Uiso 1.0 2 calc R
H81B H -0.1115 0.3623 0.2869 0.0750 Uiso 1.0 2 calc R
H81C H 0.0228 0.3864 0.3462 0.0750 Uiso 1.0 2 calc R
H82A H -0.5144 0.2905 0.1514 0.0593 Uiso 1.0 2 calc R
H82B H -0.4791 0.3736 0.1612 0.0593 Uiso 1.0 2 calc R
H82C H -0.3698 0.3353 0.1960 0.0593 Uiso 1.0 2 calc R
H83A H -0.4394 0.2796 -0.0056 0.0593 Uiso 1.0 2 calc R
H83B H -0.5572 0.3094 0.0376 0.0593 Uiso 1.0 2 calc R
H84A H -0.5923 0.2008 0.0578 0.0549 Uiso 1.0 2 calc R
H84B H -0.6102 0.1835 -0.0237 0.0549 Uiso 1.0 2 calc R
H85A H -0.5474 0.0657 -0.0350 0.0647 Uiso 1.0 2 calc R
H85B H -0.5223 0.0866 0.0468 0.0647 Uiso 1.0 2 calc R
H85C H -0.4005 0.0605 0.0052 0.0647 Uiso 1.0 2 calc R

loop_
_atom_site_aniso_label
_atom_site_aniso_U_11
_atom_site_aniso_U_22
_atom_site_aniso_U_33
_atom_site_aniso_U_12
_atom_site_aniso_U_13
_atom_site_aniso_U_23
Br1 0.0538(5) 0.0418(4) 0.0485(5) -0.0074(3) 0.0005(4) 0.0165(4)
Br2 0.0450(4) 0.0447(4) 0.0755(6) 0.0215(3) 0.0293(4) 0.0266(4)
Fe1 0.0188(4) 0.0294(5) 0.0284(5) 0.0030(3) 0.0046(3) 0.0151(4)
S1 0.0216(7) 0.0514(10) 0.0372(9) 0.0098(7) 0.0071(6) 0.0296(8)
S2 0.0238(7) 0.0508(10) 0.0310(8) 0.0103(7) 0.0091(6) 0.0222(8)
O1 0.040(3) 0.046(3) 0.047(3) 0.020(2) 0.017(2) 0.023(3)
O2 0.047(3) 0.046(3) 0.077(4) 0.012(3) 0.016(3) 0.029(3)
O3 0.035(3) 0.042(3) 0.039(3) 0.0098(19) 0.0107(19) 0.020(2)
O4 0.029(2) 0.046(3) 0.038(3) 0.0041(19) 0.0021(18) 0.016(2)
N1 0.020(2) 0.018(2) 0.019(3) 0.0029(17) 0.0010(17) 0.0078(19)
N2 0.018(2) 0.030(3) 0.019(3) 0.0031(18) 0.0017(17) 0.014(2)
N3 0.025(3) 0.025(3) 0.019(3) 0.0063(18) 0.0066(18) 0.0100(19)
C1 0.019(3) 0.020(3) 0.026(3) 0.001(2) 0.000(2) 0.014(3)
C2 0.024(3) 0.017(3) 0.019(3) 0.001(2) 0.005(2) 0.008(3)
C3 0.018(3) 0.021(3) 0.022(3) 0.002(2) 0.003(2) 0.011(3)
C4 0.028(3) 0.029(3) 0.025(3) -0.000(3) 0.009(3) 0.015(3)
C5 0.017(3) 0.038(4) 0.034(4) -0.000(3) 0.003(3) 0.017(3)
C6 0.027(3) 0.028(3) 0.021(3) 0.003(3) -0.004(3) 0.011(3)
C7 0.022(3) 0.017(3) 0.019(3) 0.007(2) 0.001(2) 0.006(3)
C8 0.021(3) 0.029(3) 0.017(3) 0.003(3) 0.005(2) 0.015(3)
C9 0.027(3) 0.025(3) 0.031(4) 0.006(3) 0.008(3) 0.015(3)
C10 0.030(3) 0.025(3) 0.025(3) 0.004(3) 0.003(3) 0.009(3)
C11 0.031(3) 0.026(3) 0.027(3) 0.006(3) 0.005(3) 0.016(3)
C12 0.030(3) 0.022(3) 0.021(3) 0.006(3) 0.003(3) 0.013(3)
C13 0.024(3) 0.025(3) 0.023(3) -0.001(3) 0.008(3) 0.013(3)
C14 0.026(3) 0.019(3) 0.022(3) -0.000(3) 0.004(3) 0.008(3)
C15 0.020(3) 0.025(3) 0.017(3) -0.002(3) 0.002(2) 0.005(3)
C16 0.038(4) 0.029(3) 0.032(4) 0.000(3) 0.015(3) 0.009(3)
C17 0.057(4) 0.023(3) 0.037(4) 0.008(3) 0.014(3) 0.008(3)
C18 0.032(4) 0.036(4) 0.033(4) 0.008(3) -0.003(3) 0.002(3)
C19 0.026(3) 0.040(4) 0.039(4) 0.003(3) 0.010(3) 0.005(3)
C20 0.025(3) 0.032(4) 0.040(4) 0.004(3) 0.011(3) 0.013(3)
C21 0.026(3) 0.022(3) 0.031(3) 0.001(3) 0.006(3) 0.008(3)
C22 0.027(3) 0.029(3) 0.033(4) 0.005(3) 0.010(3) 0.013(3)
C23 0.037(4) 0.040(4) 0.040(4) 0.010(3) 0.019(3) 0.023(3)
C24 0.032(4) 0.043(4) 0.057(5) -0.002(3) 0.015(4) 0.012(4)
C25 0.033(4) 0.061(5) 0.042(4) -0.009(4) 0.001(3) 0.011(4)
C26 0.030(3) 0.042(4) 0.027(4) -0.001(3) 0.007(3) 0.003(3)
C27 0.031(3) 0.022(3) 0.022(3) 0.008(3) -0.002(3) 0.008(3)
C28 0.028(3) 0.015(3) 0.045(4) 0.006(3) 0.005(3) 0.007(3)
C29 0.057(5) 0.024(4) 0.100(7) -0.008(4) 0.048(5) -0.009(4)
C30 0.074(6) 0.036(5) 0.184(11) 0.002(5) 0.080(7) 0.002(6)
C31 0.037(5) 0.034(5) 0.204(12) -0.005(4) 0.031(6) 0.000(7)
C32 0.055(5) 0.026(4) 0.087(6) 0.004(4) -0.025(5) 0.011(4)
C33 0.040(4) 0.026(4) 0.050(4) 0.001(3) -0.011(3) 0.015(3)
C34 0.025(3) 0.036(4) 0.037(4) 0.007(3) 0.005(3) 0.007(3)
C35 0.033(4) 0.034(4) 0.069(5) 0.011(3) 0.010(4) 0.009(4)
C36 0.052(5) 0.059(5) 0.085(7) 0.029(4) 0.019(5) -0.014(5)
C37 0.058(6) 0.137(10) 0.085(8) 0.051(6) 0.034(5) 0.016(7)
C38 0.086(7) 0.182(12) 0.073(7) 0.065(7) 0.054(6) 0.066(7)
C39 0.061(5) 0.085(6) 0.069(6) 0.033(5) 0.034(4) 0.038(5)
C40 0.039(4) 0.029(3) 0.025(3) 0.007(3) -0.002(3) 0.009(3)
C41 0.056(4) 0.060(5) 0.030(4) 0.005(4) -0.007(3) 0.015(4)
C42 0.043(4) 0.105(7) 0.054(5) 0.033(4) 0.006(4) 0.029(5)
C43 0.018(3) 0.029(3) 0.022(3) 0.008(3) 0.004(2) 0.014(3)
C44 0.022(3) 0.025(3) 0.022(3) 0.008(3) 0.005(2) 0.011(3)
C45 0.029(3) 0.029(3) 0.018(3) 0.006(3) 0.007(3) 0.007(3)
C46 0.026(3) 0.028(3) 0.025(3) 0.006(3) 0.005(3) 0.015(3)
C47 0.028(3) 0.023(3) 0.022(3) 0.004(3) 0.003(3) 0.009(3)
C48 0.034(3) 0.022(3) 0.017(3) 0.008(3) 0.005(3) 0.009(3)
C49 0.036(3) 0.027(3) 0.024(3) 0.005(3) 0.011(3) 0.011(3)
C50 0.032(3) 0.022(3) 0.021(3) 0.004(3) 0.009(3) 0.004(3)
C51 0.035(4) 0.043(4) 0.040(4) 0.016(3) 0.005(3) 0.020(3)
C52 0.025(4) 0.081(6) 0.040(4) 0.003(4) 0.005(3) 0.026(4)
C53 0.025(4) 0.063(5) 0.039(4) -0.013(3) 0.010(3) 0.007(4)
C54 0.048(4) 0.029(4) 0.053(5) -0.000(3) 0.018(4) 0.010(4)
C55 0.041(4) 0.032(4) 0.030(4) 0.005(3) 0.003(3) 0.011(3)
C56 0.032(3) 0.021(3) 0.025(3) 0.003(3) 0.012(3) 0.008(3)
C57 0.037(4) 0.033(4) 0.043(4) 0.009(3) 0.018(3) 0.011(3)
C58 0.056(5) 0.043(4) 0.045(4) 0.011(4) 0.035(4) 0.010(4)
C59 0.039(4) 0.044(4) 0.062(5) 0.012(3) 0.027(4) 0.023(4)
C60 0.036(4) 0.043(4) 0.055(5) 0.009(3) 0.010(3) 0.022(4)
C61 0.038(4) 0.029(3) 0.033(4) 0.009(3) 0.008(3) 0.011(3)
C62 0.034(3) 0.029(3) 0.023(3) 0.006(3) 0.009(3) 0.011(3)
C63 0.030(3) 0.028(3) 0.029(3) 0.008(3) 0.005(3) 0.010(3)
C64 0.036(4) 0.033(4) 0.035(4) 0.010(3) 0.002(3) 0.002(3)
C65 0.057(5) 0.051(5) 0.060(5) 0.021(4) 0.020(4) 0.008(4)
C66 0.047(4) 0.039(4) 0.086(6) 0.027(4) 0.010(4) 0.007(4)
C67 0.047(4) 0.044(4) 0.068(6) 0.018(4) -0.003(4) 0.015(4)
C68 0.041(4) 0.031(4) 0.038(4) 0.010(3) -0.003(3) 0.010(3)
C69 0.026(3) 0.027(3) 0.017(3) 0.002(3) 0.007(3) 0.002(3)
C70 0.030(3) 0.030(3) 0.031(4) 0.003(3) 0.008(3) 0.009(3)
C71 0.040(4) 0.044(4) 0.037(4) 0.018(3) 0.002(3) 0.011(3)
C72 0.022(3) 0.065(5) 0.039(4) 0.004(3) -0.002(3) 0.011(4)
C73 0.035(4) 0.044(4) 0.040(4) -0.005(3) 0.004(3) 0.013(4)
C74 0.036(4) 0.033(4) 0.040(4) 0.005(3) 0.012(3) 0.013(3)
C75 0.038(4) 0.034(4) 0.029(4) 0.008(3) 0.016(3) 0.015(3)
C76 0.065(5) 0.053(4) 0.024(4) 0.006(4) 0.019(3) 0.016(3)
C77 0.042(4) 0.074(5) 0.074(5) 0.020(4) 0.029(4) 0.051(5)
C78 0.067(5) 0.061(5) 0.078(6) 0.023(4) 0.039(5) 0.035(5)
C79 0.045(4) 0.051(5) 0.074(6) 0.029(4) 0.018(4) 0.023(4)
C80 0.053(5) 0.043(4) 0.068(5) 0.019(4) 0.006(4) 0.030(4)
C81 0.079(6) 0.033(4) 0.080(6) 0.010(4) 0.027(5) 0.020(4)
C82 0.062(5) 0.052(5) 0.043(4) 0.019(4) 0.026(4) 0.019(4)
C83 0.043(4) 0.070(5) 0.050(5) 0.023(4) 0.006(4) 0.038(4)
C84 0.027(3) 0.061(5) 0.049(4) 0.008(3) 0.003(3) 0.021(4)
C85 0.057(5) 0.044(4) 0.053(5) -0.003(4) 0.005(4) 0.012(4)

loop_
_atom_type_symbol
_atom_type_description
_atom_type_scat_dispersion_real
_atom_type_scat_dispersion_imag
_atom_type_scat_source
C C 0.0033 0.0016
;
International Tables for Crystallography
(1992, Vol. C, Tables 4.2.6.8 and 6.1.1.4)
;
H H 0.0000 0.0000
;
International Tables for Crystallography
(1992, Vol. C, Table 6.1.1.4)
;
Br Br -0.2901 2.4595
;
International Tables for Crystallography
(1992, Vol. C, Tables 4.2.6.8 and 6.1.1.4)
;
Fe Fe 0.3463 0.8444
;
International Tables for Crystallography
(1992, Vol. C, Tables 4.2.6.8 and 6.1.1.4)
;
N N 0.0061 0.0033
;
International Tables for Crystallography
(1992, Vol. C, Tables 4.2.6.8 and 6.1.1.4)
;
O O 0.0106 0.0060
;
International Tables for Crystallography
(1992, Vol. C, Tables 4.2.6.8 and 6.1.1.4)
;
S S 0.1246 0.1234
;
International Tables for Crystallography
(1992, Vol. C, Tables 4.2.6.8 and 6.1.1.4)
;

loop_
_geom_angle_atom_site_label_1
_geom_angle_atom_site_label_2
_geom_angle_atom_site_label_3
_geom_angle
_geom_angle_publ_flag
Br1 Fe1 Br2 123.19(5) yes
Br1 Fe1 S1 97.39(5) yes
Br1 Fe1 S2 94.38(6) yes
Br1 Fe1 N1 112.16(10) yes
Br2 Fe1 S1 93.47(6) yes
Br2 Fe1 S2 92.56(5) yes
Br2 Fe1 N1 124.61(10) yes
S1 Fe1 S2 160.93(6) yes
S1 Fe1 N1 80.89(13) yes
S2 Fe1 N1 80.79(13) yes
Fe1 S1 C1 98.4(3) yes
Fe1 S2 C2 98.8(2) yes
C78 O1 C79 111.0(6) yes
C80 O2 C81 114.2(6) yes
C82 O3 C83 112.3(5) yes
C84 O4 C85 112.3(5) yes
Fe1 N1 C3 119.8(4) yes
Fe1 N1 C7 120.0(4) yes
C3 N1 C7 119.0(4) yes
C1 N2 C8 119.8(4) yes
C2 N3 C43 119.7(5) yes
S1 C1 N2 122.9(4) yes
S1 C1 C3 120.4(4) yes
N2 C1 C3 116.6(5) yes
S2 C2 N3 122.4(5) yes
S2 C2 C7 120.6(4) yes
N3 C2 C7 117.0(5) yes
N1 C3 C1 116.7(4) yes
N1 C3 C4 121.5(5) yes
C1 C3 C4 121.7(6) yes
C3 C4 C5 119.3(6) yes
C4 C5 C6 119.5(5) yes
C5 C6 C7 118.4(5) yes
N1 C7 C2 117.0(4) yes
N1 C7 C6 122.1(6) yes
C2 C7 C6 120.9(5) yes
N2 C8 C9 119.3(5) yes
N2 C8 C13 118.7(4) yes
C9 C8 C13 121.7(5) yes
C8 C9 C10 117.7(5) yes
C8 C9 C27 122.1(5) yes
C10 C9 C27 120.2(4) yes
C9 C10 C11 121.8(5) yes
C10 C11 C12 118.6(5) yes
C10 C11 C40 120.8(4) yes
C12 C11 C40 120.5(5) yes
C11 C12 C13 121.5(5) yes
C8 C13 C12 118.6(4) yes
C8 C13 C14 118.7(5) yes
C12 C13 C14 122.6(5) yes
C13 C14 C15 113.8(4) yes
C13 C14 C21 109.0(4) yes
C15 C14 C21 113.3(5) yes
C14 C15 C16 123.7(5) yes
C14 C15 C20 119.1(5) yes
C16 C15 C20 117.2(5) yes
C15 C16 C17 120.8(6) yes
C16 C17 C18 121.3(6) yes
C17 C18 C19 118.8(6) yes
C18 C19 C20 120.6(6) yes
C15 C20 C19 121.3(6) yes
C14 C21 C22 121.9(5) yes
C14 C21 C26 120.0(6) yes
C22 C21 C26 118.1(5) yes
C21 C22 C23 120.8(5) yes
C22 C23 C24 121.0(7) yes
C23 C24 C25 118.8(6) yes
C24 C25 C26 120.2(6) yes
C21 C26 C25 121.1(6) yes
C9 C27 C28 110.5(5) yes
C9 C27 C34 114.5(5) yes
C28 C27 C34 110.9(4) yes
C27 C28 C29 118.9(5) yes
C27 C28 C33 122.8(6) yes
C29 C28 C33 118.3(5) yes
C28 C29 C30 119.8(8) yes
C29 C30 C31 121.4(10) yes
C30 C31 C32 120.0(7) yes
C31 C32 C33 119.0(7) yes
C28 C33 C32 121.4(7) yes
C27 C34 C35 118.1(6) yes
C27 C34 C39 123.3(6) yes
C35 C34 C39 118.6(6) yes
C34 C35 C36 120.8(8) yes
C35 C36 C37 120.1(9) yes
C36 C37 C38 120.6(9) yes
C37 C38 C39 119.9(11) yes
C34 C39 C38 119.9(9) yes
C11 C40 C41 114.5(5) yes
C11 C40 C42 109.6(6) yes
C41 C40 C42 110.2(5) yes
N3 C43 C44 119.3(5) yes
N3 C43 C48 118.5(4) yes
C44 C43 C48 122.1(6) yes
C43 C44 C45 117.8(5) yes
C43 C44 C62 121.5(5) yes
C45 C44 C62 120.7(4) yes
C44 C45 C46 122.4(5) yes
C45 C46 C47 118.1(6) yes
C45 C46 C75 121.3(5) yes
C47 C46 C75 120.6(5) yes
C46 C47 C48 122.6(5) yes
C43 C48 C47 117.1(5) yes
C43 C48 C49 119.4(5) yes
C47 C48 C49 123.4(5) yes
C48 C49 C50 113.5(5) yes
C48 C49 C56 111.0(4) yes
C50 C49 C56 111.8(5) yes
C49 C50 C51 119.8(6) yes
C49 C50 C55 121.5(5) yes
C51 C50 C55 118.6(5) yes
C50 C51 C52 120.8(7) yes
C51 C52 C53 120.5(6) yes
C52 C53 C54 119.4(6) yes
C53 C54 C55 120.6(7) yes
C50 C55 C54 120.0(6) yes
C49 C56 C57 118.7(5) yes
C49 C56 C61 122.9(5) yes
C57 C56 C61 118.4(5) yes
C56 C57 C58 120.1(6) yes
C57 C58 C59 121.1(6) yes
C58 C59 C60 119.2(6) yes
C59 C60 C61 120.2(6) yes
C56 C61 C60 120.9(6) yes
C44 C62 C63 111.7(5) yes
C44 C62 C69 111.7(5) yes
C63 C62 C69 114.0(4) yes
C62 C63 C64 122.5(6) yes
C62 C63 C68 118.4(5) yes
C64 C63 C68 119.1(6) yes
C63 C64 C65 120.8(7) yes
C64 C65 C66 120.1(7) yes
C65 C66 C67 119.1(7) yes
C66 C67 C68 121.2(8) yes
C63 C68 C67 119.7(6) yes
C62 C69 C70 123.2(5) yes
C62 C69 C74 118.6(6) yes
C70 C69 C74 118.1(5) yes
C69 C70 C71 121.4(5) yes
C70 C71 C72 119.1(7) yes
C71 C72 C73 120.1(6) yes
C72 C73 C74 120.7(6) yes
C69 C74 C73 120.6(6) yes
C46 C75 C76 113.4(5) yes
C46 C75 C77 110.4(6) yes
C76 C75 C77 110.9(5) yes
O1 C79 C80 112.2(6) yes
O2 C80 C79 111.5(7) yes
O3 C83 C84 112.7(6) yes
O4 C84 C83 107.5(5) yes
C1 N2 H2 120.113 no
C8 N2 H2 120.098 no
C2 N3 H3 120.174 no
C43 N3 H3 120.147 no
C3 C4 H4 120.356 no
C5 C4 H4 120.348 no
C4 C5 H5 120.264 no
C6 C5 H5 120.261 no
C5 C6 H6 120.779 no
C7 C6 H6 120.798 no
C9 C10 H10 119.122 no
C11 C10 H10 119.125 no
C11 C12 H12 119.250 no
C13 C12 H12 119.254 no
C13 C14 H14 106.736 no
C15 C14 H14 106.730 no
C21 C14 H14 106.731 no
C15 C16 H16 119.622 no
C17 C16 H16 119.624 no
C16 C17 H17 119.332 no
C18 C17 H17 119.337 no
C17 C18 H18 120.612 no
C19 C18 H18 120.636 no
C18 C19 H19 119.721 no
C20 C19 H19 119.694 no
C15 C20 H20 119.321 no
C19 C20 H20 119.345 no
C21 C22 H22 119.617 no
C23 C22 H22 119.617 no
C22 C23 H23 119.500 no
C24 C23 H23 119.505 no
C23 C24 H24 120.599 no
C25 C24 H24 120.604 no
C24 C25 H25 119.884 no
C26 C25 H25 119.885 no
C21 C26 H26 119.443 no
C25 C26 H26 119.449 no
C9 C27 H27 106.838 no
C28 C27 H27 106.832 no
C34 C27 H27 106.841 no
C28 C29 H29 120.083 no
C30 C29 H29 120.081 no
C29 C30 H30 119.279 no
C31 C30 H30 119.271 no
C30 C31 H31 120.002 no
C32 C31 H31 120.014 no
C31 C32 H32 120.480 no
C33 C32 H32 120.496 no
C28 C33 H33 119.307 no
C32 C33 H33 119.302 no
C34 C35 H35 119.600 no
C36 C35 H35 119.601 no
C35 C36 H36 119.941 no
C37 C36 H36 119.941 no
C36 C37 H37 119.685 no
C38 C37 H37 119.717 no
C37 C38 H38 120.072 no
C39 C38 H38 120.072 no
C34 C39 H39 120.040 no
C38 C39 H39 120.037 no
C11 C40 H40 107.439 no
C41 C40 H40 107.419 no
C42 C40 H40 107.436 no
C40 C41 H41A 109.470 no
C40 C41 H41B 109.468 no
C40 C41 H41C 109.463 no
H41A C41 H41B 109.475 no
H41A C41 H41C 109.480 no
H41B C41 H41C 109.471 no
C40 C42 H42A 109.475 no
C40 C42 H42B 109.469 no
C40 C42 H42C 109.470 no
H42A C42 H42B 109.471 no
H42A C42 H42C 109.467 no
H42B C42 H42C 109.475 no
C44 C45 H45 118.824 no
C46 C45 H45 118.800 no
C46 C47 H47 118.713 no
C48 C47 H47 118.715 no
C48 C49 H49 106.682 no
C50 C49 H49 106.690 no
C56 C49 H49 106.685 no
C50 C51 H51 119.624 no
C52 C51 H51 119.616 no
C51 C52 H52 119.727 no
C53 C52 H52 119.740 no
C52 C53 H53 120.285 no
C54 C53 H53 120.274 no
C53 C54 H54 119.691 no
C55 C54 H54 119.684 no
C50 C55 H55 119.986 no
C54 C55 H55 119.985 no
C56 C57 H57 119.956 no
C58 C57 H57 119.954 no
C57 C58 H58 119.429 no
C59 C58 H58 119.423 no
C58 C59 H59 120.390 no
C60 C59 H59 120.381 no
C59 C60 H60 119.915 no
C61 C60 H60 119.913 no
C56 C61 H61 119.519 no
C60 C61 H61 119.543 no
C44 C62 H62 106.279 no
C63 C62 H62 106.265 no
C69 C62 H62 106.270 no
C63 C64 H64 119.611 no
C65 C64 H64 119.621 no
C64 C65 H65 119.964 no
C66 C65 H65 119.953 no
C65 C66 H66 120.457 no
C67 C66 H66 120.468 no
C66 C67 H67 119.377 no
C68 C67 H67 119.385 no
C63 C68 H68 120.164 no
C67 C68 H68 120.151 no
C69 C70 H70 119.311 no
C71 C70 H70 119.303 no
C70 C71 H71 120.451 no
C72 C71 H71 120.459 no
C71 C72 H72 119.942 no
C73 C72 H72 119.954 no
C72 C73 H73 119.638 no
C74 C73 H73 119.638 no
C69 C74 H74 119.722 no
C73 C74 H74 119.721 no
C46 C75 H75 107.272 no
C76 C75 H75 107.273 no
C77 C75 H75 107.282 no
C75 C76 H76A 109.462 no
C75 C76 H76B 109.474 no
C75 C76 H76C 109.477 no
H76A C76 H76B 109.463 no
H76A C76 H76C 109.471 no
H76B C76 H76C 109.479 no
C75 C77 H77A 109.474 no
C75 C77 H77B 109.466 no
C75 C77 H77C 109.477 no
H77A C77 H77B 109.467 no
H77A C77 H77C 109.472 no
H77B C77 H77C 109.471 no
O1 C78 H78A 109.463 no
O1 C78 H78B 109.465 no
O1 C78 H78C 109.465 no
H78A C78 H78B 109.472 no
H78A C78 H78C 109.480 no
H78B C78 H78C 109.482 no
O1 C79 H79A 109.149 no
O1 C79 H79B 109.151 no
C80 C79 H79A 109.166 no
C80 C79 H79B 109.159 no
H79A C79 H79B 107.873 no
O2 C80 H80A 109.332 no
O2 C80 H80B 109.328 no
C79 C80 H80A 109.330 no
C79 C80 H80B 109.332 no
H80A C80 H80B 107.979 no
O2 C81 H81A 109.460 no
O2 C81 H81B 109.470 no
O2 C81 H81C 109.467 no
H81A C81 H81B 109.482 no
H81A C81 H81C 109.473 no
H81B C81 H81C 109.476 no
O3 C82 H82A 109.480 no
O3 C82 H82B 109.471 no
O3 C82 H82C 109.470 no
H82A C82 H82B 109.469 no
H82A C82 H82C 109.476 no
H82B C82 H82C 109.462 no
O3 C83 H83A 109.050 no
O3 C83 H83B 109.050 no
C84 C83 H83A 109.055 no
C84 C83 H83B 109.048 no
H83A C83 H83B 107.815 no
O4 C84 H84A 110.211 no
O4 C84 H84B 110.212 no
C83 C84 H84A 110.223 no
C83 C84 H84B 110.207 no
H84A C84 H84B 108.498 no
O4 C85 H85A 109.454 no
O4 C85 H85B 109.468 no
O4 C85 H85C 109.469 no
H85A C85 H85B 109.474 no
H85A C85 H85C 109.481 no
H85B C85 H85C 109.482 no

loop_
_geom_bond_atom_site_label_1
_geom_bond_atom_site_label_2
_geom_bond_distance
_geom_bond_publ_flag
Br1 Fe1 2.4272(12) yes
Br2 Fe1 2.4642(12) yes
Fe1 S1 2.459(2) yes
Fe1 S2 2.458(2) yes
Fe1 N1 2.164(4) yes
S1 C1 1.674(5) yes
S2 C2 1.667(5) yes
O1 C78 1.427(11) yes
O1 C79 1.414(9) yes
O2 C80 1.398(8) yes
O2 C81 1.405(11) yes
O3 C82 1.417(8) yes
O3 C83 1.431(7) yes
O4 C84 1.407(8) yes
O4 C85 1.426(8) yes
N1 C3 1.355(8) yes
N1 C7 1.337(7) yes
N2 C1 1.326(7) yes
N2 C8 1.441(7) yes
N3 C2 1.323(7) yes
N3 C43 1.448(8) yes
C1 C3 1.492(8) yes
C2 C7 1.501(8) yes
C3 C4 1.380(7) yes
C4 C5 1.379(8) yes
C5 C6 1.385(9) yes
C6 C7 1.392(7) yes
C8 C9 1.389(6) yes
C8 C13 1.396(8) yes
C9 C10 1.395(8) yes
C9 C27 1.521(8) yes
C10 C11 1.385(8) yes
C11 C12 1.392(6) yes
C11 C40 1.518(8) yes
C12 C13 1.375(8) yes
C13 C14 1.546(6) yes
C14 C15 1.518(7) yes
C14 C21 1.532(8) yes
C15 C16 1.379(9) yes
C15 C20 1.398(8) yes
C16 C17 1.391(8) yes
C17 C18 1.367(9) yes
C18 C19 1.369(10) yes
C19 C20 1.383(8) yes
C21 C22 1.392(9) yes
C21 C26 1.380(8) yes
C22 C23 1.384(8) yes
C23 C24 1.370(8) yes
C24 C25 1.391(11) yes
C25 C26 1.388(9) yes
C27 C28 1.520(7) yes
C27 C34 1.513(8) yes
C28 C29 1.388(11) yes
C28 C33 1.381(8) yes
C29 C30 1.368(10) yes
C30 C31 1.362(15) yes
C31 C32 1.370(15) yes
C32 C33 1.386(9) yes
C34 C35 1.398(10) yes
C34 C39 1.379(12) yes
C35 C36 1.373(11) yes
C36 C37 1.374(17) yes
C37 C38 1.358(18) yes
C38 C39 1.413(12) yes
C40 C41 1.514(8) yes
C40 C42 1.504(9) yes
C43 C44 1.397(7) yes
C43 C48 1.413(8) yes
C44 C45 1.389(9) yes
C44 C62 1.531(8) yes
C45 C46 1.385(8) yes
C46 C47 1.396(7) yes
C46 C75 1.522(9) yes
C47 C48 1.387(9) yes
C48 C49 1.517(7) yes
C49 C50 1.526(7) yes
C49 C56 1.533(8) yes
C50 C51 1.378(8) yes
C50 C55 1.400(9) yes
C51 C52 1.388(8) yes
C52 C53 1.372(12) yes
C53 C54 1.377(9) yes
C54 C55 1.387(8) yes
C56 C57 1.397(8) yes
C56 C61 1.386(8) yes
C57 C58 1.382(9) yes
C58 C59 1.377(10) yes
C59 C60 1.379(10) yes
C60 C61 1.389(9) yes
C62 C63 1.521(8) yes
C62 C69 1.538(7) yes
C63 C64 1.374(9) yes
C63 C68 1.390(10) yes
C64 C65 1.392(9) yes
C65 C66 1.380(12) yes
C66 C67 1.373(12) yes
C67 C68 1.387(9) yes
C69 C70 1.373(9) yes
C69 C74 1.396(8) yes
C70 C71 1.392(8) yes
C71 C72 1.381(9) yes
C72 C73 1.362(11) yes
C73 C74 1.374(8) yes
C75 C76 1.515(7) yes
C75 C77 1.517(9) yes
C79 C80 1.462(12) yes
C83 C84 1.504(10) yes
N2 H2 0.880 no
N3 H3 0.880 no
C4 H4 0.950 no
C5 H5 0.950 no
C6 H6 0.950 no
C10 H10 0.950 no
C12 H12 0.950 no
C14 H14 1.000 no
C16 H16 0.950 no
C17 H17 0.950 no
C18 H18 0.950 no
C19 H19 0.950 no
C20 H20 0.950 no
C22 H22 0.950 no
C23 H23 0.950 no
C24 H24 0.950 no
C25 H25 0.950 no
C26 H26 0.950 no
C27 H27 1.000 no
C29 H29 0.950 no
C30 H30 0.950 no
C31 H31 0.950 no
C32 H32 0.950 no
C33 H33 0.950 no
C35 H35 0.950 no
C36 H36 0.950 no
C37 H37 0.950 no
C38 H38 0.950 no
C39 H39 0.950 no
C40 H40 1.000 no
C41 H41A 0.980 no
C41 H41B 0.980 no
C41 H41C 0.980 no
C42 H42A 0.980 no
C42 H42B 0.980 no
C42 H42C 0.980 no
C45 H45 0.950 no
C47 H47 0.950 no
C49 H49 1.000 no
C51 H51 0.950 no
C52 H52 0.950 no
C53 H53 0.950 no
C54 H54 0.950 no
C55 H55 0.950 no
C57 H57 0.950 no
C58 H58 0.950 no
C59 H59 0.950 no
C60 H60 0.950 no
C61 H61 0.950 no
C62 H62 1.000 no
C64 H64 0.950 no
C65 H65 0.950 no
C66 H66 0.950 no
C67 H67 0.950 no
C68 H68 0.950 no
C70 H70 0.950 no
C71 H71 0.950 no
C72 H72 0.950 no
C73 H73 0.950 no
C74 H74 0.950 no
C75 H75 1.000 no
C76 H76A 0.980 no
C76 H76B 0.980 no
C76 H76C 0.980 no
C77 H77A 0.980 no
C77 H77B 0.980 no
C77 H77C 0.980 no
C78 H78A 0.980 no
C78 H78B 0.980 no
C78 H78C 0.980 no
C79 H79A 0.990 no
C79 H79B 0.990 no
C80 H80A 0.990 no
C80 H80B 0.990 no
C81 H81A 0.980 no
C81 H81B 0.980 no
C81 H81C 0.980 no
C82 H82A 0.980 no
C82 H82B 0.980 no
C82 H82C 0.980 no
C83 H83A 0.990 no
C83 H83B 0.990 no
C84 H84A 0.990 no
C84 H84B 0.990 no
C85 H85A 0.980 no
C85 H85B 0.980 no
C85 H85C 0.980 no

loop_
_geom_contact_atom_site_label_1
_geom_contact_atom_site_label_2
_geom_contact_distance
_geom_contact_publ_flag
_geom_contact_site_symmetry_2
S1 C8 2.959(6) no .
S1 C13 3.366(7) no .
S2 C43 2.938(6) no .
S2 C44 3.541(6) no .
S2 C48 3.447(7) no .
O1 O2 2.770(7) no .
O3 O4 2.791(5) no .
N1 N2 3.581(7) no .
N1 N3 3.578(7) no .
N1 C5 2.763(7) no .
N2 C4 2.852(7) no .
N2 C14 2.846(7) no .
N2 C21 3.336(8) no .
N2 C27 2.909(6) no .
N3 C6 2.850(8) no .
N3 C49 2.855(7) no .
N3 C56 3.340(7) no .
N3 C62 2.909(6) no .
C1 C9 3.302(8) no .
C1 C13 3.133(9) no .
C1 C14 3.296(8) no .
C2 C44 3.243(8) no .
C2 C48 3.235(9) no .
C2 C49 3.439(8) no .
C2 C62 3.494(7) no .
C3 C6 2.736(8) no .
C4 C7 2.726(9) no .
C8 C11 2.771(8) no .
C8 C21 3.190(7) no .
C8 C22 3.597(8) no .
C8 C34 3.458(7) no .
C9 C12 2.786(8) no .
C9 C29 3.186(10) no .
C9 C33 3.456(7) no .
C9 C39 2.936(10) no .
C10 C13 2.773(6) no .
C10 C28 2.923(9) no .
C10 C33 3.465(8) no .
C10 C34 3.330(9) no .
C10 C39 3.329(10) no .
C10 C41 3.030(10) no .
C10 C42 3.195(9) no .
C12 C15 2.975(6) no .
C12 C20 3.508(7) no .
C12 C21 3.426(7) no .
C12 C22 3.427(7) no .
C12 C42 3.375(8) no .
C13 C16 3.591(7) no .
C13 C20 3.228(7) no .
C13 C22 2.930(8) no .
C15 C18 2.807(8) no .
C15 C22 3.380(8) no .
C15 C26 3.389(8) no .
C16 C19 2.748(9) no .
C16 C21 2.920(8) no .
C16 C22 3.403(8) no .
C17 C20 2.730(9) no .
C21 C24 2.801(9) no .
C22 C25 2.753(8) no .
C23 C26 2.750(10) no .
C28 C31 2.770(9) no .
C28 C35 3.111(8) no .
C28 C39 3.505(10) no .
C29 C32 2.761(10) no .
C30 C33 2.724(14) no .
C33 C34 2.875(8) no .
C33 C35 3.315(8) no .
C33 C39 3.595(10) no .
C34 C37 2.778(11) no .
C35 C38 2.754(15) no .
C36 C39 2.761(13) no .
C43 C46 2.783(9) no .
C43 C56 3.235(7) no .
C43 C61 3.406(8) no .
C43 C69 3.509(6) no .
C44 C47 2.787(8) no .
C44 C64 3.345(7) no .
C44 C68 3.363(9) no .
C44 C70 2.877(7) no .
C45 C48 2.795(7) no .
C45 C63 3.063(9) no .
C45 C64 3.356(8) no .
C45 C69 3.220(7) no .
C45 C70 3.278(7) no .
C45 C76 3.002(10) no .
C45 C77 3.261(9) no .
C47 C50 2.970(7) no .
C47 C55 3.410(7) no .
C47 C56 3.439(8) no .
C47 C61 3.477(8) no .
C47 C77 3.382(9) no .
C48 C51 3.389(7) no .
C48 C55 3.400(7) no .
C48 C61 2.866(8) no .
C50 C53 2.789(8) no .
C50 C57 3.169(8) no .
C50 C61 3.555(7) no .
C51 C54 2.754(10) no .
C52 C55 2.758(9) no .
C55 C56 2.953(8) no .
C55 C57 3.511(9) no .
C56 C59 2.795(9) no .
C57 C60 2.765(9) no .
C58 C61 2.749(9) no .
C63 C66 2.787(9) no .
C63 C74 3.015(8) no .
C64 C67 2.745(11) no .
C64 C69 3.027(8) no .
C64 C74 3.262(9) no .
C65 C68 2.763(10) no .
C69 C72 2.779(8) no .
C70 C73 2.742(8) no .
C71 C74 2.756(10) no .
C82 C84 3.049(8) no .
O1 N2 2.889(6) no .
O1 C4 3.185(7) no .
O2 N2 3.202(7) no .
O2 C1 3.335(7) no .
O2 C3 3.111(7) no .
O2 C4 3.271(6) no .
O2 C27 3.595(8) no .
O2 C35 3.524(9) no .
O3 N3 3.015(6) no .
O3 C6 3.184(8) no .
O3 C56 3.513(7) no .
O3 C60 3.526(9) no .
O3 C61 3.453(8) no .
O4 C6 3.131(6) no .
O4 C69 3.300(7) no .
O4 C74 3.361(7) no .
N1 C81 3.454(8) no .
N2 O1 2.889(6) no .
N2 O2 3.202(7) no .
N3 O3 3.015(6) no .
C1 O2 3.335(7) no .
C3 O2 3.111(7) no .
C3 C81 3.415(8) no .
C4 O1 3.185(7) no .
C4 O2 3.271(6) no .
C4 C80 3.425(8) no .
C6 O3 3.184(8) no .
C6 O4 3.131(6) no .
C6 C82 3.408(9) no .
C27 O2 3.595(8) no .
C30 C30 3.440(16) no 2_666
C31 C37 3.567(13) no 1_655
C35 O2 3.524(9) no .
C35 C79 3.594(8) no .
C37 C31 3.567(13) no 1_455
C37 C52 3.577(13) no 2_566
C52 C37 3.577(13) no 2_566
C52 C59 3.551(10) no 1_655
C56 O3 3.513(7) no .
C59 C52 3.551(10) no 1_455
C60 O3 3.526(9) no .
C61 O3 3.453(8) no .
C69 O4 3.300(7) no .
C74 O4 3.361(7) no .
C74 C85 3.429(10) no .
C79 C35 3.594(8) no .
C80 C4 3.425(8) no .
C81 N1 3.454(8) no .
C81 C3 3.415(8) no .
C82 C6 3.408(9) no .
C85 C74 3.429(10) no .
C85 C85 3.378(10) no 2_455
Br1 H29 3.3143 no .
Br1 H51 3.2218 no .
S1 H2 3.4415 no .
S1 H14 3.1362 no .
S1 H20 3.1804 no .
S1 H29 3.2138 no .
S2 H3 3.4292 no .
S2 H49 3.1865 no .
S2 H51 3.5516 no .
S2 H62 3.5800 no .
S2 H68 3.0640 no .
O1 H80A 2.6561 no .
O1 H80B 3.2286 no .
O2 H79A 2.6320 no .
O2 H79B 3.2055 no .
O3 H84A 2.6886 no .
O3 H84B 3.2875 no .
O4 H82A 3.3515 no .
O4 H83A 2.5743 no .
O4 H83B 3.2018 no .
N1 H4 3.2390 no .
N1 H6 3.2393 no .
N2 H4 2.5804 no .
N2 H14 2.4401 no .
N2 H27 2.4339 no .
N3 H6 2.5802 no .
N3 H49 2.4614 no .
N3 H62 2.3816 no .
C1 H4 2.6827 no .
C1 H14 2.5733 no .
C1 H27 2.9878 no .
C2 H6 2.6903 no .
C2 H49 2.7355 no .
C2 H62 2.8096 no .
C2 H68 3.2367 no .
C3 H2 2.5080 no .
C3 H5 3.2423 no .
C3 H14 3.2924 no .
C4 H2 2.5586 no .
C4 H6 3.2510 no .
C4 H14 3.4845 no .
C4 H26 3.3568 no .
C6 H3 2.5317 no .
C6 H4 3.2493 no .
C6 H62 3.5723 no .
C7 H3 2.5161 no .
C7 H5 3.2496 no .
C7 H62 3.5351 no .
C8 H10 3.2420 no .
C8 H12 3.2413 no .
C8 H14 2.6140 no .
C8 H22 3.4433 no .
C8 H27 2.5907 no .
C8 H39 3.3552 no .
C9 H2 2.8901 no .
C9 H29 3.1464 no .
C9 H33 3.5862 no .
C9 H39 2.5910 no .
C10 H12 3.2443 no .
C10 H27 3.2910 no .
C10 H33 3.5332 no .
C10 H39 2.7314 no .
C10 H40 3.3021 no .
C10 H41A 3.2028 no .
C10 H41B 2.7918 no .
C10 H42A 2.9449 no .
C10 H42B 3.4996 no .
C11 H39 3.5840 no .
C11 H41A 2.7394 no .
C11 H41B 2.7684 no .
C11 H41C 3.3779 no .
C11 H42A 2.6661 no .
C11 H42B 2.6471 no .
C11 H42C 3.3195 no .
C12 H10 3.2442 no .
C12 H14 3.2747 no .
C12 H20 3.5153 no .
C12 H22 2.7971 no .
C12 H40 2.5588 no .
C12 H42B 3.1785 no .
C13 H2 3.0073 no .
C13 H20 3.1073 no .
C13 H22 2.6626 no .
C14 H2 3.2411 no .
C14 H12 2.7150 no .
C14 H16 2.7265 no .
C14 H20 2.6486 no .
C14 H22 2.7124 no .
C14 H26 2.6613 no .
C15 H12 2.6397 no .
C15 H17 3.2578 no .
C15 H19 3.2765 no .
C15 H22 3.4049 no .
C15 H26 3.4200 no .
C16 H12 3.1351 no .
C16 H14 3.2129 no .
C16 H18 3.2628 no .
C16 H20 3.2312 no .
C16 H22 3.4367 no .
C17 H19 3.2142 no .
C18 H16 3.2532 no .
C18 H20 3.2409 no .
C19 H17 3.2122 no .
C20 H12 3.1743 no .
C20 H14 2.6319 no .
C20 H16 3.2358 no .
C20 H18 3.2510 no .
C21 H2 3.3331 no .
C21 H12 3.5616 no .
C21 H16 2.5781 no .
C21 H23 3.2654 no .
C21 H25 3.2633 no .
C22 H12 3.5208 no .
C22 H14 3.3013 no .
C22 H16 2.7812 no .
C22 H24 3.2562 no .
C22 H26 3.2385 no .
C23 H25 3.2360 no .
C24 H22 3.2480 no .
C24 H26 3.2630 no .
C25 H23 3.2368 no .
C26 H2 3.5722 no .
C26 H4 3.1279 no .
C26 H14 2.5632 no .
C26 H16 3.2967 no .
C26 H22 3.2377 no .
C26 H24 3.2696 no .
C27 H2 3.1048 no .
C27 H10 2.6665 no .
C27 H29 2.6488 no .
C27 H33 2.7069 no .
C27 H35 2.6299 no .
C27 H39 2.7226 no .
C28 H10 2.6533 no .
C28 H30 3.2404 no .
C28 H32 3.2685 no .
C28 H35 3.0280 no .
C29 H10 3.4718 no .
C29 H27 2.5948 no .
C29 H31 3.2355 no .
C29 H33 3.2366 no .
C30 H32 3.2266 no .
C31 H29 3.2352 no .
C31 H33 3.2308 no .
C32 H30 3.2203 no .
C33 H10 2.8337 no .
C33 H27 3.2471 no .
C33 H29 3.2401 no .
C33 H31 3.2373 no .
C33 H35 3.3890 no .
C34 H2 3.5914 no .
C34 H10 3.3059 no .
C34 H33 2.5425 no .
C34 H36 3.2653 no .
C34 H38 3.2724 no .
C35 H27 2.6206 no .
C35 H33 2.9959 no .
C35 H37 3.2356 no .
C35 H39 3.2504 no .
C36 H38 3.2308 no .
C37 H35 3.2351 no .
C37 H39 3.2525 no .
C38 H36 3.2275 no .
C39 H10 3.2869 no .
C39 H27 3.2201 no .
C39 H33 2.9889 no .
C39 H35 3.2453 no .
C39 H37 3.2589 no .
C40 H10 2.6693 no .
C40 H12 2.6720 no .
C41 H10 2.7567 no .
C41 H42A 2.7063 no .
C41 H42B 3.3202 no .
C41 H42C 2.6234 no .
C42 H10 3.2021 no .
C42 H12 3.4925 no .
C42 H41A 3.3200 no .
C42 H41B 2.6813 no .
C42 H41C 2.6514 no .
C43 H45 3.2435 no .
C43 H47 3.2488 no .
C43 H49 2.6079 no .
C43 H61 3.0261 no .
C43 H62 2.5602 no .
C43 H70 3.1049 no .
C44 H3 2.9546 no .
C44 H64 3.3791 no .
C44 H68 3.4115 no .
C44 H70 2.4950 no .
C45 H47 3.2399 no .
C45 H62 3.3114 no .
C45 H64 3.1759 no .
C45 H70 2.7446 no .
C45 H75 3.3014 no .
C45 H76A 2.7299 no .
C45 H76C 3.1909 no .
C45 H77A 3.5293 no .
C45 H77C 3.0605 no .
C46 H61 3.5788 no .
C46 H70 3.5133 no .
C46 H76A 2.7296 no .
C46 H76B 3.3710 no .
C46 H76C 2.7444 no .
C46 H77A 2.6464 no .
C46 H77B 3.3397 no .
C46 H77C 2.7260 no .
C47 H45 3.2422 no .
C47 H49 3.2709 no .
C47 H55 3.3742 no .
C47 H61 2.8583 no .
C47 H75 2.5712 no .
C47 H77A 3.1582 no .
C48 H3 2.9618 no .
C48 H51 3.4075 no .
C48 H55 3.4307 no .
C48 H61 2.5148 no .
C49 H3 3.1587 no .
C49 H47 2.7140 no .
C49 H51 2.6542 no .
C49 H55 2.7159 no .
C49 H57 2.6596 no .
C49 H61 2.7251 no .
C50 H47 2.6389 no .
C50 H52 3.2568 no .
C50 H54 3.2704 no .
C50 H57 3.0629 no .
C51 H47 3.4974 no .
C51 H49 2.5488 no .
C51 H53 3.2551 no .
C51 H55 3.2486 no .
C52 H54 3.2309 no .
C53 H51 3.2486 no .
C53 H55 3.2556 no .
C54 H52 3.2320 no .
C55 H47 2.7675 no .
C55 H49 3.2950 no .
C55 H51 3.2498 no .
C55 H53 3.2590 no .
C55 H57 3.5713 no .
C56 H3 3.2297 no .
C56 H47 3.5629 no .
C56 H55 2.6836 no .
C56 H58 3.2626 no .
C56 H60 3.2682 no .
C57 H49 2.6419 no .
C57 H55 3.3352 no .
C57 H59 3.2596 no .
C57 H61 3.2508 no .
C58 H60 3.2361 no .
C59 H57 3.2562 no .
C59 H61 3.2523 no .
C60 H58 3.2336 no .
C61 H3 3.5175 no .
C61 H49 3.2282 no .
C61 H55 3.0544 no .
C61 H57 3.2521 no .
C61 H59 3.2589 no .
C62 H3 3.2178 no .
C62 H45 2.6722 no .
C62 H64 2.6994 no .
C62 H68 2.6413 no .
C62 H70 2.7209 no .
C62 H74 2.6576 no .
C63 H45 2.8596 no .
C63 H65 3.2585 no .
C63 H67 3.2556 no .
C63 H74 2.7325 no .
C64 H45 2.7621 no .
C64 H62 3.2814 no .
C64 H66 3.2630 no .
C64 H68 3.2429 no .
C64 H74 3.0084 no .
C65 H67 3.2306 no .
C66 H64 3.2562 no .
C66 H68 3.2582 no .
C67 H65 3.2329 no .
C68 H62 2.5093 no .
C68 H64 3.2419 no .
C68 H66 3.2623 no .
C68 H74 3.4906 no .
C69 H45 3.1485 no .
C69 H64 2.7656 no .
C69 H71 3.2661 no .
C69 H73 3.2602 no .
C70 H45 3.2949 no .
C70 H62 3.0757 no .
C70 H64 3.5589 no .
C70 H72 3.2519 no .
C70 H74 3.2346 no .
C71 H73 3.2334 no .
C72 H70 3.2463 no .
C72 H74 3.2303 no .
C73 H71 3.2356 no .
C74 H62 2.7893 no .
C74 H64 3.0536 no .
C74 H70 3.2356 no .
C74 H72 3.2337 no .
C75 H45 2.6751 no .
C75 H47 2.6704 no .
C76 H45 2.7277 no .
C76 H77A 3.3403 no .
C76 H77B 2.6815 no .
C76 H77C 2.6987 no .
C77 H45 3.2602 no .
C77 H47 3.4512 no .
C77 H76A 2.7338 no .
C77 H76B 2.6467 no .
C77 H76C 3.3387 no .
C78 H79A 2.5431 no .
C78 H79B 2.5254 no .
C79 H78A 2.5453 no .
C79 H78B 2.5476 no .
C79 H78C 3.1846 no .
C80 H81A 2.5689 no .
C80 H81B 2.5763 no .
C80 H81C 3.1862 no .
C81 H80A 2.6440 no .
C81 H80B 2.4943 no .
C82 H83A 3.1904 no .
C82 H83B 2.4699 no .
C82 H84A 2.8061 no .
C83 H82A 2.4676 no .
C83 H82B 2.6868 no .
C83 H82C 3.1920 no .
C84 H82A 2.6688 no .
C84 H85A 2.5595 no .
C84 H85B 2.5663 no .
C84 H85C 3.1904 no .
C85 H84A 2.5491 no .
C85 H84B 2.5949 no .
H2 H4 2.1063 no .
H2 H14 2.8597 no .
H2 H27 2.5805 no .
H3 H6 2.0686 no .
H3 H49 2.8049 no .
H3 H61 3.5859 no .
H3 H62 2.6207 no .
H4 H5 2.3382 no .
H4 H14 3.1448 no .
H4 H26 2.7179 no .
H5 H6 2.3495 no .
H6 H62 3.0791 no .
H10 H27 3.5670 no .
H10 H33 2.8546 no .
H10 H39 2.7939 no .
H10 H40 3.5835 no .
H10 H41A 3.0277 no .
H10 H41B 2.2336 no .
H10 H42A 2.7574 no .
H12 H14 3.5379 no .
H12 H16 3.3516 no .
H12 H20 3.4007 no .
H12 H22 2.8580 no .
H12 H40 2.3424 no .
H12 H42B 3.1852 no .
H14 H16 3.4853 no .
H14 H20 2.5136 no .
H14 H22 3.5933 no .
H14 H26 2.3637 no .
H16 H17 2.3255 no .
H16 H22 2.8890 no .
H17 H18 2.3161 no .
H18 H19 2.3240 no .
H19 H20 2.3194 no .
H22 H23 2.3212 no .
H23 H24 2.3217 no .
H24 H25 2.3482 no .
H25 H26 2.3281 no .
H27 H29 2.4391 no .
H27 H33 3.5167 no .
H27 H35 2.4738 no .
H27 H39 3.4792 no .
H29 H30 2.3092 no .
H30 H31 2.3018 no .
H31 H32 2.3275 no .
H32 H33 2.3332 no .
H33 H35 3.3107 no .
H33 H39 3.3234 no .
H35 H36 2.3163 no .
H36 H37 2.3184 no .
H37 H38 2.3053 no .
H38 H39 2.3653 no .
H40 H41A 2.3444 no .
H40 H41B 2.8473 no .
H40 H41C 2.3300 no .
H40 H42A 2.8400 no .
H40 H42B 2.3156 no .
H40 H42C 2.3418 no .
H41A H42A 3.5949 no .
H41A H42C 3.5188 no .
H41B H42A 2.5444 no .
H41B H42B 3.5889 no .
H41B H42C 2.9137 no .
H41C H42A 2.9926 no .
H41C H42B 3.5263 no .
H41C H42C 2.4230 no .
H45 H62 3.5970 no .
H45 H64 2.4334 no .
H45 H70 2.9453 no .
H45 H75 3.5803 no .
H45 H76A 2.1707 no .
H45 H76C 3.0261 no .
H45 H77C 2.8538 no .
H47 H49 3.5403 no .
H47 H55 2.7636 no .
H47 H61 3.1392 no .
H47 H75 2.3568 no .
H47 H77A 3.1149 no .
H49 H51 2.3571 no .
H49 H55 3.5915 no .
H49 H57 2.5208 no .
H49 H61 3.4848 no .
H51 H52 2.3284 no .
H52 H53 2.3223 no .
H53 H54 2.3263 no .
H54 H55 2.3325 no .
H55 H61 3.1973 no .
H57 H58 2.3234 no .
H58 H59 2.3239 no .
H59 H60 2.3332 no .
H60 H61 2.3310 no .
H61 H70 3.2482 no .
H62 H64 3.5836 no .
H62 H68 2.2999 no .
H62 H70 3.2663 no .
H62 H74 2.7962 no .
H64 H65 2.3365 no .
H64 H74 3.0409 no .
H65 H66 2.3362 no .
H66 H67 2.3207 no .
H67 H68 2.3303 no .
H70 H71 2.3389 no .
H71 H72 2.3371 no .
H72 H73 2.3058 no .
H73 H74 2.3145 no .
H75 H76A 2.8460 no .
H75 H76B 2.3518 no .
H75 H76C 2.3198 no .
H75 H77A 2.3496 no .
H75 H77B 2.3271 no .
H75 H77C 2.8484 no .
H76A H77B 3.0308 no .
H76A H77C 2.5704 no .
H76B H77A 3.5444 no .
H76B H77B 2.4582 no .
H76B H77C 2.9259 no .
H76C H77B 3.5507 no .
H78A H79A 2.8486 no .
H78A H79B 2.3315 no .
H78B H79A 2.3532 no .
H78B H79B 2.8250 no .
H78C H79A 3.4343 no .
H78C H79B 3.4202 no .
H79A H80A 2.8191 no .
H79A H80B 2.2754 no .
H79B H80A 2.2770 no .
H79B H80B 2.3376 no .
H80A H81A 2.9890 no .
H80A H81B 2.4858 no .
H80A H81C 3.5082 no .
H80B H81A 2.3164 no .
H80B H81B 2.7657 no .
H80B H81C 3.4000 no .
H82A H83A 3.4230 no .
H82A H83B 2.5302 no .
H82A H84A 2.1427 no .
H82A H84B 3.5040 no .
H82B H83A 3.4541 no .
H82B H83B 2.4439 no .
H82B H84A 3.3745 no .
H82C H83B 3.4179 no .
H82C H84A 3.5159 no .
H83A H84A 2.8601 no .
H83A H84B 2.3417 no .
H83B H84A 2.3540 no .
H83B H84B 2.3671 no .
H84A H85A 2.8375 no .
H84A H85B 2.3696 no .
H84A H85C 3.4459 no .
H84B H85A 2.4118 no .
H84B H85B 2.9180 no .
H84B H85C 3.4752 no .
Br1 H31 2.9014 no 2_666
Br1 H32 3.5367 no 2_666
Br1 H79B 3.2061 no 1_655
Br1 H80A 3.5115 no 1_655
Br1 H80B 3.5405 no 1_655
Br1 H81C 3.4288 no .
Br1 H82A 3.4619 no 1_655
Br2 H5 2.7535 no 1_655
Br2 H73 3.3687 no 2_555
Br2 H74 3.0378 no 2_555
Br2 H84A 3.5156 no 1_655
Br2 H85B 3.1935 no 1_655
S2 H82A 3.2326 no 1_655
S2 H84A 3.0929 no 1_655
O1 H2 2.0162 no .
O1 H4 2.5306 no .
O1 H27 3.5790 no .
O2 H2 2.7965 no .
O2 H4 3.4074 no .
O2 H27 2.6799 no .
O2 H35 3.0335 no .
O3 H3 2.1486 no .
O3 H6 2.5317 no .
O4 H3 3.0625 no .
O4 H6 2.2248 no .
O4 H62 3.1012 no .
N1 H81B 2.9569 no .
N1 H81C 3.3036 no .
N2 H78C 3.4626 no .
C1 H81C 3.5604 no .
C3 H80A 3.4881 no .
C3 H81B 3.1402 no .
C3 H81C 3.4011 no .
C4 H66 3.2118 no 2_555
C4 H80A 2.8824 no .
C4 H81B 3.4887 no .
C5 H66 2.8857 no 2_555
C5 H80A 2.9621 no .
C5 H82A 3.5732 no .
C5 H82C 3.3051 no .
C5 H85B 3.5464 no .
C6 H66 3.1203 no 2_555
C6 H81B 3.3984 no .
C6 H82A 3.4631 no .
C6 H82C 3.0209 no .
C6 H85B 3.5396 no .
C6 H85C 3.5356 no .
C7 H81B 3.0218 no .
C11 H16 3.1492 no 2_556
C11 H17 3.4496 no 2_556
C12 H16 3.0446 no 2_556
C14 H65 3.3128 no 2_555
C15 H22 3.5621 no 2_556
C15 H65 3.3518 no 2_555
C16 H22 2.7888 no 2_556
C16 H40 3.4897 no 2_556
C16 H41A 3.0902 no 2_556
C17 H22 2.9758 no 2_556
C17 H23 3.3851 no 2_556
C17 H39 3.5635 no 2_556
C17 H41A 3.0489 no 2_556
C17 H76A 3.1443 no 2_555
C18 H23 3.3698 no 2_556
C18 H42C 3.0656 no 2_656
C18 H64 3.4270 no 2_555
C18 H76A 3.2527 no 2_555
C19 H23 3.5759 no 2_556
C19 H24 3.2660 no 1_655
C19 H25 3.1622 no 1_655
C19 H42C 3.5477 no 2_656
C19 H64 2.8874 no 2_555
C20 H24 3.3689 no 1_655
C20 H25 3.4973 no 1_655
C20 H64 2.9963 no 2_555
C20 H65 3.4118 no 2_555
C21 H40 3.5335 no 2_556
C21 H78C 3.0565 no .
C22 H12 3.0119 no 2_556
C22 H40 3.2154 no 2_556
C22 H78C 2.9122 no .
C23 H12 3.0282 no 2_556
C23 H24 3.3704 no 2_456
C23 H40 2.9272 no 2_556
C23 H42B 3.0336 no 1_455
C23 H78C 2.7935 no .
C24 H19 3.5466 no 1_455
C24 H23 3.4016 no 2_456
C24 H40 2.9821 no 2_556
C24 H42B 3.0552 no 1_455
C24 H78A 3.5969 no .
C24 H78C 2.8142 no .
C25 H19 3.2025 no 1_455
C25 H40 3.3009 no 2_556
C25 H72 3.2344 no 2_455
C25 H73 3.3393 no 2_455
C25 H78C 2.9400 no .
C26 H40 3.5519 no 2_556
C26 H65 3.3607 no 2_555
C26 H72 3.1856 no 2_455
C26 H73 3.4846 no 2_455
C26 H78C 3.0588 no .
C29 H79B 3.4847 no 1_655
C30 H30 2.9377 no 2_666
C30 H31 3.3193 no 2_666
C30 H36 3.5853 no 1_655
C30 H79A 3.2444 no 1_655
C30 H79B 3.2980 no 1_655
C31 H30 2.9656 no 2_666
C31 H36 3.1874 no 1_655
C31 H37 3.0807 no 1_655
C31 H80B 3.0920 no 2_566
C32 H37 3.5464 no 1_655
C32 H52 3.0736 no 2_666
C32 H58 3.4404 no 2_566
C32 H80B 2.7872 no 2_566
C32 H81A 3.4130 no 2_566
C33 H58 3.5372 no 2_566
C33 H80B 3.4005 no 2_566
C33 H81A 3.1372 no 2_566
C34 H78B 3.3453 no .
C34 H79A 3.2692 no .
C35 H79A 2.7738 no .
C35 H81A 3.0803 no 2_566
C36 H30 3.5819 no 1_455
C36 H31 3.0282 no 1_455
C36 H79A 2.9468 no .
C36 H81A 3.1472 no 2_566
C36 H81C 3.1850 no 2_566
C37 H31 3.1454 no 1_455
C37 H52 3.5508 no 2_566
C37 H78B 3.5200 no .
C37 H79A 3.5508 no .
C38 H78B 3.1418 no .
C39 H17 3.5388 no 2_556
C39 H78B 3.0076 no .
C40 H16 3.1237 no 2_556
C41 H16 3.3478 no 2_556
C41 H17 3.5014 no 2_556
C41 H71 3.3136 no 1_656
C41 H72 3.5340 no 1_656
C41 H76B 3.3846 no 1_556
C42 H18 3.4990 no 2_656
C42 H23 3.3265 no 1_655
C42 H78A 3.5871 no 1_655
C42 H78B 3.4829 no 1_655
C46 H54 3.4905 no 2_565
C46 H55 3.1902 no 2_565
C47 H55 3.0047 no 2_565
C51 H37 2.9839 no 2_566
C51 H59 3.4644 no 1_655
C51 H82B 3.4901 no 1_655
C52 H32 3.4330 no 2_666
C52 H37 2.7553 no 2_566
C52 H38 3.5441 no 2_566
C52 H58 3.1517 no 1_655
C52 H59 2.8596 no 1_655
C53 H37 3.5029 no 2_566
C53 H38 3.3808 no 2_566
C53 H58 3.5988 no 1_655
C53 H59 2.9216 no 1_655
C53 H77B 3.4451 no 2_665
C54 H59 3.5658 no 1_655
C54 H60 3.5532 no 2_565
C54 H61 3.0372 no 2_565
C54 H70 3.4727 no 2_565
C54 H76C 2.9755 no 2_565
C55 H61 3.1437 no 2_565
C55 H75 3.3502 no 2_565
C55 H76C 3.0497 no 2_565
C56 H75 3.2687 no 2_565
C57 H75 3.1351 no 2_565
C57 H82B 3.5724 no .
C58 H32 3.5775 no 2_566
C58 H52 3.2381 no 1_455
C58 H75 2.9487 no 2_565
C58 H76B 3.4404 no 2_565
C58 H77B 3.4407 no 2_565
C58 H82B 3.0189 no .
C59 H52 3.4457 no 1_455
C59 H60 3.4599 no 2_465
C59 H75 2.8964 no 2_565
C59 H77B 3.2158 no 2_565
C59 H82B 3.1279 no .
C60 H47 3.4925 no 2_565
C60 H60 3.5088 no 2_465
C60 H75 3.0009 no 2_565
C60 H83A 3.3750 no .
C60 H83B 3.4834 no .
C61 H47 3.4281 no 2_565
C61 H54 3.4733 no 2_565
C61 H55 3.5686 no 2_565
C61 H75 3.1935 no 2_565
C61 H83A 3.4254 no .
C65 H14 3.4752 no 2_555
C65 H26 3.3821 no 2_555
C66 H85A 3.0641 no 1_655
C67 H68 3.2891 no 2_555
C67 H85A 3.0302 no 1_655
C67 H85B 3.4826 no 1_655
C67 H85C 3.3695 no 2_555
C68 H67 3.3600 no 2_555
C69 H19 3.4603 no 2_555
C70 H19 3.4408 no 2_555
C70 H54 3.3427 no 2_565
C70 H83A 2.9841 no .
C71 H19 3.2535 no 2_555
C71 H41C 3.0134 no 1_454
C71 H77C 3.1698 no 1_455
C71 H83A 3.1980 no .
C72 H19 3.0454 no 2_555
C72 H25 3.0848 no 2_455
C72 H26 3.4690 no 2_455
C72 H41C 3.1751 no 1_454
C72 H77C 3.5755 no 1_455
C72 H84B 3.5339 no .
C73 H19 3.0292 no 2_555
C73 H25 2.9293 no 2_455
C73 H26 3.5225 no 2_455
C73 H85A 3.0938 no .
C74 H19 3.2254 no 2_555
C74 H85A 3.2379 no .
C74 H85C 3.1595 no .
C75 H55 3.2076 no 2_565
C76 H17 3.4824 no 2_555
C76 H41A 3.3675 no 1_554
C76 H55 3.5272 no 2_565
C77 H59 3.5867 no 2_565
C77 H71 3.0592 no 1_655
C77 H83A 3.5090 no 1_655
C77 H83B 3.4371 no 1_655
C78 H2 2.8947 no .
C78 H4 3.5090 no .
C78 H42A 3.4365 no 1_455
C78 H42B 3.2599 no 1_455
C79 H2 3.0880 no .
C79 H4 3.4358 no .
C79 H30 3.0326 no 1_455
C80 H2 3.3253 no .
C80 H4 3.4041 no .
C80 H82C 3.4134 no .
C81 H27 3.3968 no .
C81 H36 3.3512 no 2_566
C82 H3 3.2401 no .
C82 H6 3.0205 no .
C82 H80A 3.4928 no .
C83 H3 3.0180 no .
C83 H6 3.2390 no .
C83 H77A 3.1810 no 1_455
C84 H6 3.0368 no .
C85 H6 2.9323 no .
C85 H67 3.3525 no 1_455
C85 H67 3.5828 no 2_555
C85 H74 3.4559 no .
C85 H85A 3.3162 no 2_455
C85 H85B 3.2592 no 2_455
C85 H85C 2.9995 no 2_455
H2 O1 2.0162 no .
H2 O2 2.7965 no .
H2 C78 2.8947 no .
H2 C79 3.0880 no .
H2 C80 3.3253 no .
H2 H78B 3.2952 no .
H2 H78C 2.7926 no .
H2 H79A 3.4682 no .
H2 H80A 3.5127 no .
H3 O3 2.1486 no .
H3 O4 3.0625 no .
H3 C82 3.2401 no .
H3 C83 3.0180 no .
H3 H82C 3.2048 no .
H3 H83A 2.9541 no .
H4 O1 2.5306 no .
H4 O2 3.4074 no .
H4 C78 3.5090 no .
H4 C79 3.4358 no .
H4 C80 3.4041 no .
H4 H66 3.5960 no 2_555
H4 H78C 3.4262 no .
H4 H80A 2.9763 no .
H5 Br2 2.7535 no 1_455
H5 H66 3.0850 no 2_555
H5 H80A 3.1121 no .
H5 H82A 3.2450 no .
H5 H82C 3.3875 no .
H5 H84A 3.5962 no .
H5 H85B 2.9939 no .
H6 O3 2.5317 no .
H6 O4 2.2248 no .
H6 C82 3.0205 no .
H6 C83 3.2390 no .
H6 C84 3.0368 no .
H6 C85 2.9323 no .
H6 H66 3.4503 no 2_555
H6 H82A 3.0426 no .
H6 H82C 2.9079 no .
H6 H84A 3.1350 no .
H6 H85B 2.9854 no .
H6 H85C 2.9721 no .
H12 C22 3.0119 no 2_556
H12 C23 3.0282 no 2_556
H12 H16 2.7876 no 2_556
H12 H22 2.8440 no 2_556
H12 H23 2.8688 no 2_556
H12 H24 3.4489 no 1_655
H14 C65 3.4752 no 2_555
H14 H65 2.5966 no 2_555
H16 C11 3.1492 no 2_556
H16 C12 3.0446 no 2_556
H16 C40 3.1237 no 2_556
H16 C41 3.3478 no 2_556
H16 H12 2.7876 no 2_556
H16 H22 2.6787 no 2_556
H16 H40 2.6084 no 2_556
H16 H41A 2.7255 no 2_556
H17 C11 3.4496 no 2_556
H17 C39 3.5388 no 2_556
H17 C41 3.5014 no 2_556
H17 C76 3.4824 no 2_555
H17 H22 2.9973 no 2_556
H17 H39 2.6643 no 2_556
H17 H41A 2.6411 no 2_556
H17 H76A 2.9395 no 2_555
H17 H76B 3.3546 no 2_555
H18 C42 3.4990 no 2_656
H18 H38 3.4689 no 2_556
H18 H42C 2.5596 no 2_656
H18 H76A 3.1448 no 2_555
H18 H76C 3.3709 no 2_555
H19 C24 3.5466 no 1_655
H19 C25 3.2025 no 1_655
H19 C69 3.4603 no 2_555
H19 C70 3.4408 no 2_555
H19 C71 3.2535 no 2_555
H19 C72 3.0454 no 2_555
H19 C73 3.0292 no 2_555
H19 C74 3.2254 no 2_555
H19 H24 3.1879 no 1_655
H19 H25 2.4898 no 1_655
H19 H42C 3.4593 no 2_656
H19 H64 3.0078 no 2_555
H19 H72 3.4571 no 2_555
H19 H73 3.4319 no 2_555
H20 H24 3.3425 no 1_655
H20 H25 3.1401 no 1_655
H20 H64 3.1977 no 2_555
H20 H65 3.4020 no 2_555
H22 C15 3.5621 no 2_556
H22 C16 2.7888 no 2_556
H22 C17 2.9758 no 2_556
H22 H12 2.8440 no 2_556
H22 H16 2.6787 no 2_556
H22 H17 2.9973 no 2_556
H22 H22 3.5742 no 2_556
H22 H78C 3.4534 no .
H23 C17 3.3851 no 2_556
H23 C18 3.3698 no 2_556
H23 C19 3.5759 no 2_556
H23 C24 3.4016 no 2_456
H23 C42 3.3265 no 1_455
H23 H12 2.8688 no 2_556
H23 H23 3.5798 no 2_456
H23 H24 2.6150 no 2_456
H23 H40 3.2658 no 2_556
H23 H42B 2.6925 no 1_455
H23 H42C 3.0719 no 1_455
H23 H78C 3.2876 no .
H24 C19 3.2660 no 1_455
H24 C20 3.3689 no 1_455
H24 C23 3.3704 no 2_456
H24 H12 3.4489 no 1_455
H24 H19 3.1879 no 1_455
H24 H20 3.3425 no 1_455
H24 H23 2.6150 no 2_456
H24 H24 3.4120 no 2_456
H24 H40 3.3540 no 2_556
H24 H42B 2.7416 no 1_455
H24 H78C 3.3155 no .
H25 C19 3.1622 no 1_455
H25 C20 3.4973 no 1_455
H25 C72 3.0848 no 2_455
H25 C73 2.9293 no 2_455
H25 H19 2.4898 no 1_455
H25 H20 3.1401 no 1_455
H25 H72 2.9191 no 2_455
H25 H73 2.6303 no 2_455
H25 H78C 3.4931 no .
H26 C65 3.3821 no 2_555
H26 C72 3.4690 no 2_455
H26 C73 3.5225 no 2_455
H26 H65 2.5261 no 2_555
H26 H72 2.8171 no 2_455
H26 H73 2.9233 no 2_455
H27 O1 3.5790 no .
H27 O2 2.6799 no .
H27 C81 3.3968 no .
H27 H81C 3.0699 no .
H29 H36 3.5597 no 2_566
H29 H79B 3.0633 no 1_655
H29 H81C 3.4137 no .
H30 C30 2.9377 no 2_666
H30 C31 2.9656 no 2_666
H30 C36 3.5819 no 1_655
H30 C79 3.0326 no 1_655
H30 H30 2.6895 no 2_666
H30 H31 2.7336 no 2_666
H30 H36 3.2316 no 1_655
H30 H79A 2.5439 no 1_655
H30 H79B 2.6705 no 1_655
H30 H80B 3.3212 no 1_655
H31 Br1 2.9014 no 2_666
H31 C30 3.3193 no 2_666
H31 C36 3.0282 no 1_655
H31 C37 3.1454 no 1_655
H31 H30 2.7336 no 2_666
H31 H36 2.4452 no 1_655
H31 H37 2.6868 no 1_655
H31 H80B 3.2326 no 2_566
H32 Br1 3.5367 no 2_666
H32 C52 3.4330 no 2_666
H32 C58 3.5775 no 2_566
H32 H37 3.5275 no 1_655
H32 H52 2.5195 no 2_666
H32 H58 2.8247 no 2_566
H32 H80B 2.7319 no 2_566
H32 H81A 3.3829 no 2_566
H32 H82B 3.2963 no 2_566
H32 H82C 3.4052 no 2_566
H33 H57 3.2295 no 2_566
H33 H58 3.0063 no 2_566
H33 H81A 2.8862 no 2_566
H35 O2 3.0335 no .
H35 H35 2.9169 no 2_566
H35 H79A 2.9166 no .
H35 H81A 3.5011 no .
H35 H81A 2.9952 no 2_566
H35 H81C 3.5348 no 2_566
H36 C30 3.5853 no 1_455
H36 C31 3.1874 no 1_455
H36 C81 3.3512 no 2_566
H36 H29 3.5597 no 2_566
H36 H30 3.2316 no 1_455
H36 H31 2.4452 no 1_455
H36 H79A 3.1886 no .
H36 H81A 3.1153 no 2_566
H36 H81C 2.6999 no 2_566
H37 C31 3.0807 no 1_455
H37 C32 3.5464 no 1_455
H37 C51 2.9839 no 2_566
H37 C52 2.7553 no 2_566
H37 C53 3.5029 no 2_566
H37 H31 2.6868 no 1_455
H37 H32 3.5275 no 1_455
H37 H51 3.0428 no 2_566
H37 H52 2.6394 no 2_566
H38 C52 3.5441 no 2_566
H38 C53 3.3808 no 2_566
H38 H18 3.4689 no 2_556
H38 H42A 3.5275 no 1_455
H38 H53 3.5621 no 2_566
H38 H76C 3.0975 no 1_556
H38 H78B 3.4923 no .
H39 C17 3.5635 no 2_556
H39 H17 2.6643 no 2_556
H39 H76B 3.5508 no 1_556
H39 H78B 3.2508 no .
H40 C16 3.4897 no 2_556
H40 C21 3.5335 no 2_556
H40 C22 3.2154 no 2_556
H40 C23 2.9272 no 2_556
H40 C24 2.9821 no 2_556
H40 C25 3.3009 no 2_556
H40 C26 3.5519 no 2_556
H40 H16 2.6084 no 2_556
H40 H23 3.2658 no 2_556
H40 H24 3.3540 no 2_556
H41A C16 3.0902 no 2_556
H41A C17 3.0489 no 2_556
H41A C76 3.3675 no 1_556
H41A H16 2.7255 no 2_556
H41A H17 2.6411 no 2_556
H41A H72 3.4577 no 1_656
H41A H76A 2.9381 no 1_556
H41A H76B 2.9031 no 1_556
H41A H77B 3.5856 no 1_556
H41A H77C 3.5100 no 1_556
H41B H53 3.0552 no 2_666
H41B H71 3.5108 no 1_656
H41B H76B 3.0073 no 1_556
H41B H77B 3.2428 no 1_556
H41C C71 3.0134 no 1_656
H41C C72 3.1751 no 1_656
H41C H53 3.4544 no 2_666
H41C H71 2.4478 no 1_656
H41C H72 2.7697 no 1_656
H41C H77B 3.4342 no 1_556
H41C H77C 3.4669 no 1_556
H42A C78 3.4365 no 1_655
H42A H38 3.5275 no 1_655
H42A H78A 3.2414 no 1_655
H42A H78B 2.9515 no 1_655
H42A H78C 3.5858 no 1_655
H42B C23 3.0336 no 1_655
H42B C24 3.0552 no 1_655
H42B C78 3.2599 no 1_655
H42B H23 2.6925 no 1_655
H42B H24 2.7416 no 1_655
H42B H78A 3.0158 no 1_655
H42B H78B 3.1844 no 1_655
H42B H78C 3.0298 no 1_655
H42C C18 3.0656 no 2_656
H42C C19 3.5477 no 2_656
H42C H18 2.5596 no 2_656
H42C H19 3.4593 no 2_656
H42C H23 3.0719 no 1_655
H47 C60 3.4925 no 2_565
H47 C61 3.4281 no 2_565
H47 H55 2.7559 no 2_565
H47 H60 3.4978 no 2_565
H47 H61 3.4072 no 2_565
H51 H37 3.0428 no 2_566
H51 H82B 3.0260 no 1_655
H52 C32 3.0736 no 2_666
H52 C37 3.5508 no 2_566
H52 C58 3.2381 no 1_655
H52 C59 3.4457 no 1_655
H52 H32 2.5195 no 2_666
H52 H37 2.6394 no 2_566
H52 H58 2.5388 no 1_655
H52 H59 2.9718 no 1_655
H52 H82B 3.3099 no 1_655
H53 H38 3.5621 no 2_566
H53 H41B 3.0552 no 2_666
H53 H41C 3.4544 no 2_666
H53 H58 3.4000 no 1_655
H53 H59 3.0683 no 1_655
H53 H71 3.1810 no 2_565
H53 H77B 2.7671 no 2_665
H54 C46 3.4905 no 2_565
H54 C61 3.4733 no 2_565
H54 C70 3.3427 no 2_565
H54 H60 3.4815 no 2_565
H54 H61 2.6211 no 2_565
H54 H70 2.5312 no 2_565
H54 H71 3.3086 no 2_565
H54 H76C 2.8192 no 2_565
H55 C46 3.1902 no 2_565
H55 C47 3.0047 no 2_565
H55 C61 3.5686 no 2_565
H55 C75 3.2076 no 2_565
H55 C76 3.5272 no 2_565
H55 H47 2.7559 no 2_565
H55 H55 3.4769 no 2_565
H55 H61 2.8457 no 2_565
H55 H75 2.6334 no 2_565
H55 H76C 2.9298 no 2_565
H57 H33 3.2295 no 2_566
H57 H81A 3.4613 no .
H57 H81B 3.4278 no .
H58 C32 3.4404 no 2_566
H58 C33 3.5372 no 2_566
H58 C52 3.1517 no 1_455
H58 C53 3.5988 no 1_455
H58 H32 2.8247 no 2_566
H58 H33 3.0063 no 2_566
H58 H52 2.5388 no 1_455
H58 H53 3.4000 no 1_455
H58 H75 3.4184 no 2_565
H58 H76B 3.2896 no 2_565
H58 H77B 3.3846 no 2_565
H58 H82B 3.1083 no .
H59 C51 3.4644 no 1_455
H59 C52 2.8596 no 1_455
H59 C53 2.9216 no 1_455
H59 C54 3.5658 no 1_455
H59 C77 3.5867 no 2_565
H59 H52 2.9718 no 1_455
H59 H53 3.0683 no 1_455
H59 H60 2.8564 no 2_465
H59 H75 3.3542 no 2_565
H59 H77A 3.4468 no 2_565
H59 H77B 3.0083 no 2_565
H59 H82B 3.2769 no .
H60 C54 3.5532 no 2_565
H60 C59 3.4599 no 2_465
H60 C60 3.5088 no 2_465
H60 H47 3.4978 no 2_565
H60 H54 3.4815 no 2_565
H60 H59 2.8564 no 2_465
H60 H60 2.9402 no 2_465
H60 H75 3.4859 no 2_565
H60 H77A 2.9773 no 1_455
H60 H83A 3.3588 no .
H60 H83B 3.4879 no .
H61 C54 3.0372 no 2_565
H61 C55 3.1437 no 2_565
H61 H47 3.4072 no 2_565
H61 H54 2.6211 no 2_565
H61 H55 2.8457 no 2_565
H61 H83A 3.4222 no .
H62 O4 3.1012 no .
H62 H67 3.5918 no 2_555
H62 H85C 3.2613 no .
H64 C18 3.4270 no 2_555
H64 C19 2.8874 no 2_555
H64 C20 2.9963 no 2_555
H64 H19 3.0078 no 2_555
H64 H20 3.1977 no 2_555
H65 C14 3.3128 no 2_555
H65 C15 3.3518 no 2_555
H65 C20 3.4118 no 2_555
H65 C26 3.3607 no 2_555
H65 H14 2.5966 no 2_555
H65 H20 3.4020 no 2_555
H65 H26 2.5261 no 2_555
H65 H72 3.4961 no 1_655
H66 C4 3.2118 no 2_555
H66 C5 2.8857 no 2_555
H66 C6 3.1203 no 2_555
H66 H4 3.5960 no 2_555
H66 H5 3.0850 no 2_555
H66 H6 3.4503 no 2_555
H66 H73 3.3852 no 1_655
H66 H85A 2.9229 no 1_655
H66 H85B 3.5823 no 2_555
H66 H85C 3.1071 no 2_555
H67 C68 3.3600 no 2_555
H67 C85 3.3525 no 1_655
H67 C85 3.5828 no 2_555
H67 H62 3.5918 no 2_555
H67 H68 3.0623 no 2_555
H67 H74 3.3303 no 2_555
H67 H85A 2.8424 no 1_655
H67 H85B 2.9584 no 1_655
H67 H85C 2.6091 no 2_555
H68 C67 3.2891 no 2_555
H68 H67 3.0623 no 2_555
H70 C54 3.4727 no 2_565
H70 H54 2.5312 no 2_565
H70 H83A 2.9245 no .
H71 C41 3.3136 no 1_454
H71 C77 3.0592 no 1_455
H71 H41B 3.5108 no 1_454
H71 H41C 2.4478 no 1_454
H71 H53 3.1810 no 2_565
H71 H54 3.3086 no 2_565
H71 H77A 3.3176 no 1_455
H71 H77B 2.8272 no 1_455
H71 H77C 2.5742 no 1_455
H71 H83A 3.2827 no .
H72 C25 3.2344 no 2_455
H72 C26 3.1856 no 2_455
H72 C41 3.5340 no 1_454
H72 H19 3.4571 no 2_555
H72 H25 2.9191 no 2_455
H72 H26 2.8171 no 2_455
H72 H41A 3.4577 no 1_454
H72 H41C 2.7697 no 1_454
H72 H65 3.4961 no 1_455
H72 H77C 3.3465 no 1_455
H73 Br2 3.3687 no 2_555
H73 C25 3.3393 no 2_455
H73 C26 3.4846 no 2_455
H73 H19 3.4319 no 2_555
H73 H25 2.6303 no 2_455
H73 H26 2.9233 no 2_455
H73 H66 3.3852 no 1_455
H73 H85A 3.0930 no .
H74 Br2 3.0378 no 2_555
H74 C85 3.4559 no .
H74 H67 3.3303 no 2_555
H74 H85A 3.3496 no .
H74 H85C 2.9379 no .
H75 C55 3.3502 no 2_565
H75 C56 3.2687 no 2_565
H75 C57 3.1351 no 2_565
H75 C58 2.9487 no 2_565
H75 C59 2.8964 no 2_565
H75 C60 3.0009 no 2_565
H75 C61 3.1935 no 2_565
H75 H55 2.6334 no 2_565
H75 H58 3.4184 no 2_565
H75 H59 3.3542 no 2_565
H75 H60 3.4859 no 2_565
H76A C17 3.1443 no 2_555
H76A C18 3.2527 no 2_555
H76A H17 2.9395 no 2_555
H76A H18 3.1448 no 2_555
H76A H41A 2.9381 no 1_554
H76B C41 3.3846 no 1_554
H76B C58 3.4404 no 2_565
H76B H17 3.3546 no 2_555
H76B H39 3.5508 no 1_554
H76B H41A 2.9031 no 1_554
H76B H41B 3.0073 no 1_554
H76B H58 3.2896 no 2_565
H76C C54 2.9755 no 2_565
H76C C55 3.0497 no 2_565
H76C H18 3.3709 no 2_555
H76C H38 3.0975 no 1_554
H76C H54 2.8192 no 2_565
H76C H55 2.9298 no 2_565
H77A C83 3.1810 no 1_655
H77A H59 3.4468 no 2_565
H77A H60 2.9773 no 1_655
H77A H71 3.3176 no 1_655
H77A H83A 2.8488 no 1_655
H77A H83B 2.6239 no 1_655
H77B C53 3.4451 no 2_665
H77B C58 3.4407 no 2_565
H77B C59 3.2158 no 2_565
H77B H41A 3.5856 no 1_554
H77B H41B 3.2428 no 1_554
H77B H41C 3.4342 no 1_554
H77B H53 2.7671 no 2_665
H77B H58 3.3846 no 2_565
H77B H59 3.0083 no 2_565
H77B H71 2.8272 no 1_655
H77C C71 3.1698 no 1_655
H77C C72 3.5755 no 1_655
H77C H41A 3.5100 no 1_554
H77C H41C 3.4669 no 1_554
H77C H71 2.5742 no 1_655
H77C H72 3.3465 no 1_655
H77C H83A 3.3396 no 1_655
H77C H83B 3.4300 no 1_655
H77C H84B 3.3066 no 1_655
H78A C24 3.5969 no .
H78A C42 3.5871 no 1_455
H78A H42A 3.2414 no 1_455
H78A H42B 3.0158 no 1_455
H78B C34 3.3453 no .
H78B C37 3.5200 no .
H78B C38 3.1418 no .
H78B C39 3.0076 no .
H78B C42 3.4829 no 1_455
H78B H2 3.2952 no .
H78B H38 3.4923 no .
H78B H39 3.2508 no .
H78B H42A 2.9515 no 1_455
H78B H42B 3.1844 no 1_455
H78C N2 3.4626 no .
H78C C21 3.0565 no .
H78C C22 2.9122 no .
H78C C23 2.7935 no .
H78C C24 2.8142 no .
H78C C25 2.9400 no .
H78C C26 3.0588 no .
H78C H2 2.7926 no .
H78C H4 3.4262 no .
H78C H22 3.4534 no .
H78C H23 3.2876 no .
H78C H24 3.3155 no .
H78C H25 3.4931 no .
H78C H42A 3.5858 no 1_455
H78C H42B 3.0298 no 1_455
H79A C30 3.2444 no 1_455
H79A C34 3.2692 no .
H79A C35 2.7738 no .
H79A C36 2.9468 no .
H79A C37 3.5508 no .
H79A H2 3.4682 no .
H79A H30 2.5439 no 1_455
H79A H35 2.9166 no .
H79A H36 3.1886 no .
H79B Br1 3.2061 no 1_455
H79B C29 3.4847 no 1_455
H79B C30 3.2980 no 1_455
H79B H29 3.0633 no 1_455
H79B H30 2.6705 no 1_455
H80A Br1 3.5115 no 1_455
H80A C3 3.4881 no .
H80A C4 2.8824 no .
H80A C5 2.9621 no .
H80A C82 3.4928 no .
H80A H2 3.5127 no .
H80A H4 2.9763 no .
H80A H5 3.1121 no .
H80A H82A 3.5227 no .
H80A H82C 2.6597 no .
H80B Br1 3.5405 no 1_455
H80B C31 3.0920 no 2_566
H80B C32 2.7872 no 2_566
H80B C33 3.4005 no 2_566
H80B H30 3.3212 no 1_455
H80B H31 3.2326 no 2_566
H80B H32 2.7319 no 2_566
H80B H82C 3.3648 no .
H81A C32 3.4130 no 2_566
H81A C33 3.1372 no 2_566
H81A C35 3.0803 no 2_566
H81A C36 3.1472 no 2_566
H81A H32 3.3829 no 2_566
H81A H33 2.8862 no 2_566
H81A H35 3.5011 no .
H81A H35 2.9952 no 2_566
H81A H36 3.1153 no 2_566
H81A H57 3.4613 no .
H81B N1 2.9569 no .
H81B C3 3.1402 no .
H81B C4 3.4887 no .
H81B C6 3.3984 no .
H81B C7 3.0218 no .
H81B H57 3.4278 no .
H81B H82C 2.8522 no .
H81C Br1 3.4288 no .
H81C N1 3.3036 no .
H81C C1 3.5604 no .
H81C C3 3.4011 no .
H81C C36 3.1850 no 2_566
H81C H27 3.0699 no .
H81C H29 3.4137 no .
H81C H35 3.5348 no 2_566
H81C H36 2.6999 no 2_566
H82A Br1 3.4619 no 1_455
H82A S2 3.2326 no 1_455
H82A C5 3.5732 no .
H82A C6 3.4631 no .
H82A H5 3.2450 no .
H82A H6 3.0426 no .
H82A H80A 3.5227 no .
H82B C51 3.4901 no 1_455
H82B C57 3.5724 no .
H82B C58 3.0189 no .
H82B C59 3.1279 no .
H82B H32 3.2963 no 2_566
H82B H51 3.0260 no 1_455
H82B H52 3.3099 no 1_455
H82B H58 3.1083 no .
H82B H59 3.2769 no .
H82C C5 3.3051 no .
H82C C6 3.0209 no .
H82C C80 3.4134 no .
H82C H3 3.2048 no .
H82C H5 3.3875 no .
H82C H6 2.9079 no .
H82C H32 3.4052 no 2_566
H82C H80A 2.6597 no .
H82C H80B 3.3648 no .
H82C H81B 2.8522 no .
H83A C60 3.3750 no .
H83A C61 3.4254 no .
H83A C70 2.9841 no .
H83A C71 3.1980 no .
H83A C77 3.5090 no 1_455
H83A H3 2.9541 no .
H83A H60 3.3588 no .
H83A H61 3.4222 no .
H83A H70 2.9245 no .
H83A H71 3.2827 no .
H83A H77A 2.8488 no 1_455
H83A H77C 3.3396 no 1_455
H83B C60 3.4834 no .
H83B C77 3.4371 no 1_455
H83B H60 3.4879 no .
H83B H77A 2.6239 no 1_455
H83B H77C 3.4300 no 1_455
H84A Br2 3.5156 no 1_455
H84A S2 3.0929 no 1_455
H84A H5 3.5962 no .
H84A H6 3.1350 no .
H84B C72 3.5339 no .
H84B H77C 3.3066 no 1_455
H85A C66 3.0641 no 1_455
H85A C67 3.0302 no 1_455
H85A C73 3.0938 no .
H85A C74 3.2379 no .
H85A C85 3.3162 no 2_455
H85A H66 2.9229 no 1_455
H85A H67 2.8424 no 1_455
H85A H73 3.0930 no .
H85A H74 3.3496 no .
H85A H85A 3.5365 no 2_455
H85A H85B 3.0937 no 2_455
H85A H85C 2.8188 no 2_455
H85B Br2 3.1935 no 1_455
H85B C5 3.5464 no .
H85B C6 3.5396 no .
H85B C67 3.4826 no 1_455
H85B C85 3.2592 no 2_455
H85B H5 2.9939 no .
H85B H6 2.9854 no .
H85B H66 3.5823 no 2_555
H85B H67 2.9584 no 1_455
H85B H85A 3.0937 no 2_455
H85B H85B 3.4289 no 2_455
H85B H85C 2.7516 no 2_455
H85C C6 3.5356 no .
H85C C67 3.3695 no 2_555
H85C C74 3.1595 no .
H85C C85 2.9995 no 2_455
H85C H6 2.9721 no .
H85C H62 3.2613 no .
H85C H66 3.1071 no 2_555
H85C H67 2.6091 no 2_555
H85C H74 2.9379 no .
H85C H85A 2.8188 no 2_455
H85C H85B 2.7516 no 2_455
H85C H85C 2.9168 no 2_455

loop_
_geom_hbond_atom_site_label_D
_geom_hbond_atom_site_label_H
_geom_hbond_atom_site_label_A
_geom_hbond_distance_DA
_geom_hbond_distance_DH
_geom_hbond_distance_HA
_geom_hbond_angle_DHA
_geom_hbond_publ_flag
N2 H2 O1 2.889(6) 0.880 2.016 171.2 no
N3 H3 O3 3.015(6) 0.880 2.149 168.1 no

loop_
_geom_torsion_atom_site_label_1
_geom_torsion_atom_site_label_2
_geom_torsion_atom_site_label_3
_geom_torsion_atom_site_label_4
_geom_torsion
_geom_torsion_publ_flag
Br1 Fe1 S1 C1 102.91(6) no
Br1 Fe1 S2 C2 -107.43(6) no
Br1 Fe1 N1 C3 -96.0(3) no
Br1 Fe1 N1 C7 96.5(3) no
Br2 Fe1 S1 C1 -132.98(6) no
Br2 Fe1 S2 C2 128.99(6) no
Br2 Fe1 N1 C3 86.2(3) no
Br2 Fe1 N1 C7 -81.2(3) no
S1 Fe1 N1 C3 -1.7(2) no
S1 Fe1 N1 C7 -169.2(3) no
N1 Fe1 S1 C1 -8.46(11) no
S2 Fe1 N1 C3 173.0(3) no
S2 Fe1 N1 C7 5.5(3) no
N1 Fe1 S2 C2 4.33(11) no
Fe1 S1 C1 N2 -164.9(4) no
Fe1 S1 C1 C3 19.0(4) no
Fe1 S2 C2 N3 168.1(3) no
Fe1 S2 C2 C7 -13.8(3) no
C78 O1 C79 C80 -178.8(4) no
C81 O2 C80 C79 -169.2(4) no
C82 O3 C83 C84 -76.6(6) no
C85 O4 C84 C83 176.8(5) no
Fe1 N1 C3 C1 13.7(5) no
Fe1 N1 C3 C4 -162.6(3) no
Fe1 N1 C7 C2 -15.4(5) no
Fe1 N1 C7 C6 161.8(3) no
C3 N1 C7 C2 177.0(4) no
C3 N1 C7 C6 -5.7(6) no
C7 N1 C3 C1 -178.7(4) no
C7 N1 C3 C4 5.0(7) no
C1 N2 C8 C9 98.0(5) no
C1 N2 C8 C13 -76.1(6) no
C8 N2 C1 S1 -6.6(6) no
C8 N2 C1 C3 169.6(4) no
C2 N3 C43 C44 88.8(5) no
C2 N3 C43 C48 -87.8(6) no
C43 N3 C2 S2 4.6(6) no
C43 N3 C2 C7 -173.5(3) no
S1 C1 C3 N1 -23.6(6) no
S1 C1 C3 C4 152.6(4) no
N2 C1 C3 N1 160.1(4) no
N2 C1 C3 C4 -23.7(7) no
S2 C2 C7 N1 20.6(6) no
S2 C2 C7 C6 -156.7(3) no
N3 C2 C7 N1 -161.3(4) no
N3 C2 C7 C6 21.5(6) no
N1 C3 C4 C5 -1.9(7) no
C1 C3 C4 C5 -178.0(4) no
C3 C4 C5 C6 -0.5(8) no
C4 C5 C6 C7 -0.2(7) no
C5 C6 C7 N1 3.4(7) no
C5 C6 C7 C2 -179.5(4) no
N2 C8 C9 C10 -171.9(4) no
N2 C8 C9 C27 8.8(8) no
N2 C8 C13 C12 170.9(4) no
N2 C8 C13 C14 -12.8(7) no
C9 C8 C13 C12 -3.1(8) no
C9 C8 C13 C14 173.3(5) no
C13 C8 C9 C10 2.1(8) no
C13 C8 C9 C27 -177.3(5) no
C8 C9 C10 C11 0.9(8) no
C8 C9 C27 C28 -137.9(5) no
C8 C9 C27 C34 96.0(6) no
C10 C9 C27 C28 42.7(7) no
C10 C9 C27 C34 -83.3(6) no
C27 C9 C10 C11 -179.8(5) no
C9 C10 C11 C12 -2.7(9) no
C9 C10 C11 C40 174.0(5) no
C10 C11 C12 C13 1.6(8) no
C10 C11 C40 C41 46.0(8) no
C10 C11 C40 C42 -78.4(6) no
C12 C11 C40 C41 -137.3(5) no
C12 C11 C40 C42 98.3(6) no
C40 C11 C12 C13 -175.1(5) no
C11 C12 C13 C8 1.2(8) no
C11 C12 C13 C14 -175.0(5) no
C8 C13 C14 C15 155.4(5) no
C8 C13 C14 C21 -77.0(6) no
C12 C13 C14 C15 -28.4(7) no
C12 C13 C14 C21 99.2(6) no
C13 C14 C15 C16 110.2(5) no
C13 C14 C15 C20 -72.6(6) no
C13 C14 C21 C22 -40.3(7) no
C13 C14 C21 C26 139.7(5) no
C15 C14 C21 C22 87.5(5) no
C15 C14 C21 C26 -92.4(6) no
C21 C14 C15 C16 -15.1(6) no
C21 C14 C15 C20 162.1(4) no
C14 C15 C16 C17 176.5(4) no
C14 C15 C20 C19 -176.0(4) no
C16 C15 C20 C19 1.4(7) no
C20 C15 C16 C17 -0.8(7) no
C15 C16 C17 C18 0.2(8) no
C16 C17 C18 C19 -0.2(8) no
C17 C18 C19 C20 0.8(8) no
C18 C19 C20 C15 -1.4(8) no
C14 C21 C22 C23 179.9(4) no
C14 C21 C26 C25 -179.5(5) no
C22 C21 C26 C25 0.5(8) no
C26 C21 C22 C23 -0.1(8) no
C21 C22 C23 C24 -0.2(9) no
C22 C23 C24 C25 0.3(9) no
C23 C24 C25 C26 0.1(10) no
C24 C25 C26 C21 -0.6(10) no
C9 C27 C28 C29 77.1(7) no
C9 C27 C28 C33 -102.7(6) no
C9 C27 C34 C35 -164.6(4) no
C9 C27 C34 C39 17.4(6) no
C28 C27 C34 C35 69.6(6) no
C28 C27 C34 C39 -108.4(6) no
C34 C27 C28 C29 -154.8(5) no
C34 C27 C28 C33 25.4(8) no
C27 C28 C29 C30 -178.8(5) no
C27 C28 C33 C32 179.3(5) no
C29 C28 C33 C32 -0.5(10) no
C33 C28 C29 C30 1.1(10) no
C28 C29 C30 C31 -1.4(13) no
C29 C30 C31 C32 1.1(15) no
C30 C31 C32 C33 -0.5(13) no
C31 C32 C33 C28 0.3(11) no
C27 C34 C35 C36 -176.0(4) no
C27 C34 C39 C38 174.4(4) no
C35 C34 C39 C38 -3.6(8) no
C39 C34 C35 C36 2.1(8) no
C34 C35 C36 C37 0.2(9) no
C35 C36 C37 C38 -1.0(11) no
C36 C37 C38 C39 -0.6(12) no
C37 C38 C39 C34 2.9(11) no
N3 C43 C44 C45 -176.8(4) no
N3 C43 C44 C62 5.7(7) no
N3 C43 C48 C47 176.0(4) no
N3 C43 C48 C49 -7.8(7) no
C44 C43 C48 C47 -0.4(8) no
C44 C43 C48 C49 175.8(5) no
C48 C43 C44 C45 -0.3(8) no
C48 C43 C44 C62 -177.9(4) no
C43 C44 C45 C46 0.5(8) no
C43 C44 C62 C63 -126.6(5) no
C43 C44 C62 C69 104.4(6) no
C45 C44 C62 C63 55.8(7) no
C45 C44 C62 C69 -73.2(6) no
C62 C44 C45 C46 178.1(4) no
C44 C45 C46 C47 0.0(8) no
C44 C45 C46 C75 177.8(5) no
C45 C46 C47 C48 -0.8(8) no
C45 C46 C75 C76 43.1(7) no
C45 C46 C75 C77 -82.0(6) no
C47 C46 C75 C76 -139.1(5) no
C47 C46 C75 C77 95.7(6) no
C75 C46 C47 C48 -178.6(5) no
C46 C47 C48 C43 1.0(8) no
C46 C47 C48 C49 -175.0(5) no
C43 C48 C49 C50 154.8(5) no
C43 C48 C49 C56 -78.3(6) no
C47 C48 C49 C50 -29.3(7) no
C47 C48 C49 C56 97.6(6) no
C48 C49 C50 C51 -93.2(6) no
C48 C49 C50 C55 89.9(6) no
C48 C49 C56 C57 161.4(5) no
C48 C49 C56 C61 -17.6(8) no
C50 C49 C56 C57 -70.8(7) no
C50 C49 C56 C61 110.3(5) no
C56 C49 C50 C51 140.3(5) no
C56 C49 C50 C55 -36.6(7) no
C49 C50 C51 C52 -176.3(5) no
C49 C50 C55 C54 177.8(5) no
C51 C50 C55 C54 0.9(8) no
C55 C50 C51 C52 0.6(8) no
C50 C51 C52 C53 -1.3(9) no
C51 C52 C53 C54 0.5(9) no
C52 C53 C54 C55 1.0(10) no
C53 C54 C55 C50 -1.7(9) no
C49 C56 C57 C58 -178.4(5) no
C49 C56 C61 C60 179.2(5) no
C57 C56 C61 C60 0.2(9) no
C61 C56 C57 C58 0.6(9) no
C56 C57 C58 C59 -0.3(10) no
C57 C58 C59 C60 -1.0(10) no
C58 C59 C60 C61 1.8(10) no
C59 C60 C61 C56 -1.4(10) no
C44 C62 C63 C64 -87.1(6) no
C44 C62 C63 C68 93.9(6) no
C44 C62 C69 C70 -9.3(7) no
C44 C62 C69 C74 175.0(4) no
C63 C62 C69 C70 -137.1(5) no
C63 C62 C69 C74 47.2(7) no
C69 C62 C63 C64 40.7(8) no
C69 C62 C63 C68 -138.3(5) no
C62 C63 C64 C65 179.6(5) no
C62 C63 C68 C67 -179.6(4) no
C64 C63 C68 C67 1.3(8) no
C68 C63 C64 C65 -1.4(8) no
C63 C64 C65 C66 1.2(9) no
C64 C65 C66 C67 -0.9(10) no
C65 C66 C67 C68 0.9(10) no
C66 C67 C68 C63 -1.1(9) no
C62 C69 C70 C71 -173.9(5) no
C62 C69 C74 C73 173.7(5) no
C70 C69 C74 C73 -2.2(9) no
C74 C69 C70 C71 1.8(8) no
C69 C70 C71 C72 -0.5(9) no
C70 C71 C72 C73 -0.5(9) no
C71 C72 C73 C74 0.1(10) no
C72 C73 C74 C69 1.3(10) no
O1 C79 C80 O2 -53.5(6) no
O3 C83 C84 O4 -57.6(7) no
